data_4110382
loop_
_publ_author_name
'Michio Yamada'
'Takatsugu Wakahara'
'Tsukasa Nakahodo'
'Takahiro Tsuchiya'
'Yutaka Maeda'
'Takeshi Akasaka'
'Kenji Yoza'
'Ernst Horn'
'Naomi Mizorogi'
'Shigeru Nagase'

_publ_contact_author_address
;Center for Tsukuba Advanced Research Alliance (TARA Center)
University of Tsukuba
Tsukuba, Ibaraki 305-8577, Japan
;
_publ_contact_author_email akasaka@tara.tsukuba.ac.jp
_publ_contact_author_fax +81-298-53-6409
_publ_contact_author_name 'Takeshi Akasaka'
_publ_contact_author_phone +81-298-53-6409
_publ_section_title
;
 Synthesis and Structural Characterization of Endohedral
 Pyrrolidinodimetallofullerene: La2@C80(CH2)2NTrt
;
_journal_name_full 'Journal of the American Chemical Society'
_journal_page_first 1402
_journal_page_last 1403
_journal_paper_doi 10.1021/ja056560l
_journal_volume 128
_journal_year 2006
_chemical_formula_sum 'C110 H40 La2 N'
_chemical_formula_weight 1653.25
_chemical_name_systematic
; 
 ? 
;
_space_group_IT_number 2
_symmetry_cell_setting triclinic
_symmetry_space_group_name_Hall '-P 1'
_symmetry_space_group_name_H-M 'P -1'
_atom_sites_solution_hydrogens geom
_atom_sites_solution_primary direct
_atom_sites_solution_secondary difmap
_audit_creation_method SHELXL-97
_cell_angle_alpha 100.1510(10)
_cell_angle_beta 104.6820(10)
_cell_angle_gamma 103.9560(10)
_cell_formula_units_Z 2
_cell_length_a 11.0097(11)
_cell_length_b 16.4849(16)
_cell_length_c 18.5435(18)
_cell_measurement_reflns_used 7104
_cell_measurement_temperature 90(2)
_cell_measurement_theta_max 27.74
_cell_measurement_theta_min 2.35
_cell_volume 3056.9(5)
_computing_cell_refinement 'Bruker SMART'
_computing_data_collection 'Bruker SMART'
_computing_data_reduction 'Bruker SAINT'
_computing_molecular_graphics 'Bruker SHELXTL'
_computing_publication_material 'Bruker SHELXTL'
_computing_structure_refinement 'SHELXL-97 (Sheldrick, 1997)'
_computing_structure_solution 'SHELXS-97 (Sheldrick, 1990)'
_diffrn_ambient_temperature 90(2)
_diffrn_detector_area_resol_mean 8.333
_diffrn_measured_fraction_theta_full 0.953
_diffrn_measured_fraction_theta_max 0.953
_diffrn_measurement_device_type 'CCD area detector'
_diffrn_measurement_method 'phi and omega scans'
_diffrn_radiation_monochromator graphite
_diffrn_radiation_source 'fine-focus sealed tube'
_diffrn_radiation_type MoK\a
_diffrn_radiation_wavelength 0.71073
_diffrn_reflns_av_R_equivalents 0.0392
_diffrn_reflns_av_sigmaI/netI 0.0401
_diffrn_reflns_limit_h_max 14
_diffrn_reflns_limit_h_min -14
_diffrn_reflns_limit_k_max 21
_diffrn_reflns_limit_k_min -21
_diffrn_reflns_limit_l_max 24
_diffrn_reflns_limit_l_min -23
_diffrn_reflns_number 47153
_diffrn_reflns_theta_full 27.84
_diffrn_reflns_theta_max 27.84
_diffrn_reflns_theta_min 1.17
_exptl_absorpt_coefficient_mu 1.447
_exptl_absorpt_correction_T_max 0.9182
_exptl_absorpt_correction_T_min 0.6708
_exptl_absorpt_correction_type empirical
_exptl_absorpt_process_details 'SADABS Sheldrick 1996'
_exptl_crystal_colour black
_exptl_crystal_density_diffrn 1.796
_exptl_crystal_description plate
_exptl_crystal_F_000 1642
_exptl_crystal_size_max 0.30
_exptl_crystal_size_mid 0.19
_exptl_crystal_size_min 0.06
_refine_diff_density_max 1.705
_refine_diff_density_min -0.973
_refine_diff_density_rms 0.216
_refine_ls_extinction_method none
_refine_ls_goodness_of_fit_ref 1.090
_refine_ls_hydrogen_treatment mixed
_refine_ls_matrix_type full
_refine_ls_number_parameters 1415
_refine_ls_number_reflns 13868
_refine_ls_number_restraints 2342
_refine_ls_restrained_S_all 1.147
_refine_ls_R_factor_all 0.0963
_refine_ls_R_factor_gt 0.0768
_refine_ls_shift/su_max 0.000
_refine_ls_shift/su_mean 0.000
_refine_ls_structure_factor_coef Fsqd
_refine_ls_weighting_details 'calc w=1/[\s^2^(Fo^2^)+(0.1072P)^2^+14.9217P] where P=(Fo^2^+2Fc^2^)/3'
_refine_ls_weighting_scheme calc
_refine_ls_wR_factor_gt 0.2046
_refine_ls_wR_factor_ref 0.2216
_reflns_number_gt 10943
_reflns_number_total 13868
_reflns_threshold_expression >2sigma(I)
_cod_data_source_file ja056560lsi20051229_040304.cif
_cod_data_source_block p1bar9
_cod_database_code 4110382

loop_
_symmetry_equiv_pos_as_xyz
'x, y, z'
'-x, -y, -z'

loop_
_atom_site_label
_atom_site_type_symbol
_atom_site_fract_x
_atom_site_fract_y
_atom_site_fract_z
_atom_site_U_iso_or_equiv
_atom_site_adp_type
_atom_site_occupancy
_atom_site_symmetry_multiplicity
_atom_site_calc_flag
_atom_site_refinement_flags
_atom_site_disorder_assembly
_atom_site_disorder_group
C81 C 0.340(5) 0.1800(18) 0.2454(19) 0.058(16) Uani 0.174(7) 1 d PDU A 2
C83 C 0.320(5) 0.097(2) 0.2630(10) 0.025(11) Uani 0.174(7) 1 d PDU A 2
C142 C 1.068(7) 0.353(5) 0.3512(10) 0.07(3) Uani 0.174(7) 1 d PDU A 2
C141 C 0.373(6) -0.026(4) 0.2615(10) 0.045(17) Uani 0.174(7) 1 d PDU A 2
C91 C 1.111(4) 0.2223(9) 0.3518(9) 0.030(10) Uani 0.174(7) 1 d PDU A 2
C112 C 0.740(2) 0.1454(12) 0.528(3) 0.053(16) Uani 0.174(7) 1 d PDU A 2
C122 C 0.483(3) 0.2700(17) 0.1685(13) 0.022(7) Uani 0.174(7) 1 d PDU A 2
C124 C 0.571(5) 0.265(5) 0.124(4) 0.08(4) Uani 0.174(7) 1 d PDU A 2
C132 C 0.709(3) 0.2253(9) 0.525(5) 0.09(4) Uani 0.174(7) 1 d PDU A 2
C136 C 0.725(3) 0.0993(10) 0.084(5) 0.09(4) Uani 0.174(7) 1 d PDU A 2
C145 C 0.484(7) 0.100(4) 0.085(4) 0.06(2) Uani 0.174(7) 1 d PDU A 2
C146 C 0.582(4) 0.191(2) 0.0905(19) 0.029(7) Uani 0.174(7) 1 d PU A 2
C148 C 0.525(4) 0.023(3) 0.086(2) 0.030(8) Uani 0.174(7) 1 d PDU A 2
C147 C 0.694(3) 0.1793(13) 0.082(4) 0.08(3) Uani 0.174(7) 1 d PDU A 2
C162 C 0.913(4) 0.295(3) 0.531(2) 0.037(9) Uani 0.174(7) 1 d PDU A 2
C163 C 0.785(4) 0.300(3) 0.527(2) 0.034(8) Uani 0.174(7) 1 d PU A 2
C144 C 0.389(4) 0.107(3) 0.125(2) 0.025(8) Uani 0.174(7) 1 d PDU A 2
C3 C 0.4168(9) 0.1248(5) 0.1005(5) 0.0375(19) Uani 0.826(7) 1 d P A 1
C8 C 1.0120(10) 0.2000(6) 0.5107(6) 0.040(2) Uani 0.826(7) 1 d P A 1
C17 C 0.3594(6) 0.2057(6) 0.2271(5) 0.0351(19) Uani 0.826(7) 1 d P A 1
C26 C 1.0737(9) 0.1195(8) 0.3856(7) 0.049(3) Uani 0.826(7) 1 d P A 1
C28 C 0.4321(8) 0.2607(4) 0.1850(5) 0.0325(17) Uani 0.826(7) 1 d P A 1
C32 C 0.7025(13) -0.0062(12) 0.1120(8) 0.056(4) Uani 0.826(7) 1 d P A 1
C34 C 0.5032(12) 0.0753(8) 0.0764(5) 0.049(3) Uani 0.826(7) 1 d P A 1
C35 C 0.7318(10) 0.3325(7) 0.4995(5) 0.043(2) Uani 0.826(7) 1 d P A 1
C37 C 0.5904(13) 0.2613(7) 0.1175(6) 0.036(3) Uani 0.826(7) 1 d P A 1
C41 C 1.0817(10) 0.3303(10) 0.3437(7) 0.053(3) Uani 0.826(7) 1 d P A 1
C42 C 0.8570(8) 0.3698(5) 0.4918(4) 0.0379(18) Uani 0.826(7) 1 d P A 1
C46 C 0.3234(11) 0.0748(8) 0.2712(8) 0.057(4) Uani 0.826(7) 1 d P A 1
C47 C 0.3843(9) -0.0044(6) 0.1433(5) 0.041(2) Uani 0.826(7) 1 d P A 1
C49 C 0.6694(11) 0.2068(6) 0.0912(4) 0.044(2) Uani 0.826(7) 1 d P A 1
C50 C 0.8057(9) 0.2108(6) 0.5397(4) 0.045(2) Uani 0.826(7) 1 d P A 1
C51 C 0.8605(9) 0.4152(5) 0.4333(5) 0.0352(19) Uani 0.826(7) 1 d P A 1
C52 C 1.1144(8) 0.2515(8) 0.3425(7) 0.060(3) Uani 0.826(7) 1 d P A 1
C54 C 0.3221(7) 0.1167(5) 0.2089(6) 0.046(2) Uani 0.826(7) 1 d P A 1
C55 C 0.8437(12) 0.0652(6) 0.4965(9) 0.041(3) Uani 0.826(7) 1 d P A 1
C56 C 1.0501(8) 0.3290(7) 0.4689(5) 0.046(2) Uani 0.826(7) 1 d P A 1
C57 C 0.7053(11) 0.2509(10) 0.5246(5) 0.047(3) Uani 0.826(7) 1 d P A 1
C58 C 0.9559(9) 0.4138(5) 0.3906(5) 0.0334(18) Uani 0.826(7) 1 d P A 1
C59 C 0.3526(10) -0.0045(8) 0.2706(7) 0.050(3) Uani 0.826(7) 1 d P A 1
C61 C 0.9317(9) 0.2492(8) 0.5356(4) 0.043(2) Uani 0.826(7) 1 d P A 1
C62 C 0.7634(13) 0.1176(7) 0.5205(5) 0.048(2) Uani 0.826(7) 1 d P A 1
C63 C 0.7279(12) 0.0738(12) 0.0887(5) 0.052(3) Uani 0.826(7) 1 d P A 1
C65 C 0.9571(11) 0.3293(7) 0.5106(5) 0.043(2) Uani 0.826(7) 1 d P A 1
C66 C 0.3877(8) -0.0427(5) 0.2085(6) 0.049(2) Uani 0.826(7) 1 d P A 1
C67 C 0.9714(8) 0.1042(6) 0.4910(5) 0.046(2) Uani 0.826(7) 1 d P A 1
C68 C 1.0476(7) 0.3694(5) 0.4053(5) 0.043(2) Uani 0.826(7) 1 d P A 1
C69 C 0.6265(10) 0.1145(6) 0.0721(4) 0.046(2) Uani 0.826(7) 1 d P A 1
C70 C 1.1122(7) 0.2089(6) 0.4045(7) 0.053(3) Uani 0.826(7) 1 d P A 1
C71 C 1.0023(9) 0.0655(6) 0.4274(6) 0.045(2) Uani 0.826(7) 1 d P A 1
C72 C 0.4791(10) -0.0887(5) 0.2209(6) 0.044(2) Uani 0.826(7) 1 d P A 1
C73 C 0.5721(10) -0.0904(5) 0.1782(5) 0.042(2) Uani 0.826(7) 1 d P A 1
C74 C 0.4591(8) 0.2192(5) 0.1196(4) 0.0401(19) Uani 0.826(7) 1 d P A 1
C75 C 1.0836(8) 0.2472(8) 0.4680(6) 0.051(2) Uani 0.826(7) 1 d P A 1
C76 C 0.3485(8) 0.0765(8) 0.1440(5) 0.046(2) Uani 0.826(7) 1 d P A 1
C78 C 0.4771(11) -0.0041(6) 0.1025(5) 0.042(2) Uani 0.826(7) 1 d P A 1
C79 C 0.5764(10) -0.0442(5) 0.1210(5) 0.049(2) Uani 0.826(7) 1 d P A 1
C1 C 0.6804(6) 0.3373(3) 0.1728(3) 0.0302(12) Uani 1 1 d D . .
C2 C 0.5250(5) 0.3372(3) 0.2401(4) 0.0293(12) Uani 1 1 d D . .
C4 C 0.9097(6) -0.0120(4) 0.3691(5) 0.0472(18) Uani 1 1 d D . .
C5 C 0.8899(5) 0.4165(3) 0.3120(4) 0.0298(12) Uani 1 1 d D . .
C6 C 0.7504(7) -0.0116(4) 0.4397(4) 0.0423(16) Uani 1 1 d D . .
C7 C 0.7399(6) 0.4180(3) 0.3823(3) 0.0311(12) Uani 1 1 d D . .
C9 C 0.5451(6) -0.0888(4) 0.3002(4) 0.0395(15) Uani 1 1 d D . .
C10 C 0.6154(7) 0.3341(4) 0.4467(4) 0.0393(15) Uani 1 1 d D . .
C11 C 0.6432(5) 0.3947(3) 0.2296(3) 0.0271(11) Uani 1 1 d D A .
C12 C 0.7651(5) 0.4404(3) 0.3095(3) 0.0232(10) Uani 1 1 d . A .
C13 C 0.6141(6) 0.3732(4) 0.3825(4) 0.0398(15) Uani 1 1 d D A .
C14 C 0.6940(7) -0.0906(4) 0.2305(4) 0.0430(16) Uani 1 1 d D . .
C15 C 0.4134(6) -0.0044(4) 0.3447(5) 0.0472(19) Uani 1 1 d D . .
C16 C 1.0194(6) 0.3305(4) 0.2679(5) 0.0459(18) Uani 1 1 d D . .
C18 C 0.9162(6) 0.3711(4) 0.2507(4) 0.0408(15) Uani 1 1 d D A .
C19 C 0.4099(7) 0.2553(5) 0.3076(5) 0.0468(18) Uani 1 1 d D . .
C20 C 0.8103(7) 0.3321(5) 0.1820(4) 0.0412(15) Uani 1 1 d . A .
C21 C 0.6245(8) 0.0742(5) 0.4816(4) 0.0502(19) Uani 1 1 d D . .
C22 C 0.5123(6) 0.3338(4) 0.3131(4) 0.0356(14) Uani 1 1 d . A .
C23 C 0.8226(9) -0.0089(5) 0.1640(5) 0.054(2) Uani 1 1 d D . .
C24 C 0.5169(7) -0.0444(4) 0.3633(4) 0.0443(16) Uani 1 1 d D A .
C25 C 0.5109(7) 0.2568(5) 0.4377(4) 0.0445(16) Uani 1 1 d . A .
C27 C 0.6203(7) -0.0075(5) 0.4305(5) 0.0463(18) Uani 1 1 d . A .
C29 C 0.8090(8) 0.2500(5) 0.1311(4) 0.0502(18) Uani 1 1 d D . .
C30 C 0.9253(7) -0.0091(4) 0.2966(6) 0.052(2) Uani 1 1 d . A .
C31 C 0.3628(6) 0.1232(4) 0.3468(5) 0.0473(19) Uani 1 1 d D . .
C33 C 1.0732(7) 0.2020(5) 0.2679(6) 0.056(2) Uani 1 1 d D . .
C36 C 0.4183(8) 0.0724(6) 0.3923(5) 0.054(2) Uani 1 1 d . A .
C38 C 0.5687(9) 0.2037(5) 0.4852(5) 0.056(2) Uani 1 1 d D . .
C39 C 1.0274(7) 0.0709(5) 0.3055(6) 0.063(3) Uani 1 1 d D . .
C40 C 1.0215(7) 0.1091(5) 0.2422(5) 0.061(2) Uani 1 1 d D A .
C43 C 0.9239(8) 0.0685(5) 0.1749(5) 0.056(2) Uani 1 1 d . A .
C44 C 0.4129(7) 0.2158(5) 0.3694(5) 0.0505(19) Uani 1 1 d D A .
C45 C 0.5207(8) 0.1120(5) 0.4593(5) 0.063(2) Uani 1 1 d D A .
C48 C 0.8194(8) -0.0479(4) 0.2263(5) 0.051(2) Uani 1 1 d D A .
C53 C 0.6765(6) -0.0895(3) 0.3042(4) 0.0359(14) Uani 1 1 d . A .
C60 C 0.8647(10) 0.1213(5) 0.1264(5) 0.063(2) Uani 1 1 d D . .
C64 C 1.0148(7) 0.2524(6) 0.2194(6) 0.060(2) Uani 1 1 d . A .
C77 C 0.9111(8) 0.2119(5) 0.1528(5) 0.058(2) Uani 1 1 d D A .
C80 C 0.7817(6) -0.0503(4) 0.3739(4) 0.0401(16) Uani 1 1 d D A .
C1A C 0.7872(6) 0.5390(3) 0.3134(3) 0.0284(12) Uani 1 1 d . . .
H1 H 0.7326 0.5627 0.3412 0.034 Uiso 1 1 calc R A .
H2 H 0.8809 0.5729 0.3388 0.034 Uiso 1 1 calc R . .
C2A C 0.6166(5) 0.4749(4) 0.2026(4) 0.0338(14) Uani 1 1 d . . .
H3 H 0.5828 0.4619 0.1457 0.041 Uiso 1 1 calc R A .
H4 H 0.5526 0.4947 0.2246 0.041 Uiso 1 1 calc R . .
C3A C 0.7568(5) 0.6256(3) 0.2157(3) 0.0288(12) Uani 1 1 d . . .
C1B C 0.9031(5) 0.6791(3) 0.2459(3) 0.0265(11) Uani 1 1 d . A .
C2B C 1.0000(6) 0.6376(4) 0.2484(4) 0.0330(13) Uani 1 1 d . . .
H5 H 0.9757 0.5763 0.2360 0.040 Uiso 1 1 calc R A .
C3B C 1.1318(6) 0.6851(4) 0.2687(4) 0.0332(13) Uani 1 1 d . A .
H6 H 1.1972 0.6562 0.2723 0.040 Uiso 1 1 calc R . .
C4B C 1.1682(5) 0.7744(4) 0.2838(3) 0.0292(12) Uani 1 1 d . . .
H7 H 1.2580 0.8068 0.2961 0.035 Uiso 1 1 calc R A .
C5B C 1.0727(5) 0.8161(4) 0.2808(4) 0.0305(12) Uani 1 1 d . A .
H8 H 1.0969 0.8773 0.2909 0.037 Uiso 1 1 calc R . .
C6B C 0.9418(5) 0.7689(3) 0.2631(3) 0.0292(12) Uani 1 1 d . . .
H9 H 0.8774 0.7983 0.2627 0.035 Uiso 1 1 calc R A .
C1C C 0.6696(5) 0.6677(4) 0.2533(4) 0.0322(13) Uani 1 1 d . A .
C2C C 0.7125(5) 0.7085(4) 0.3310(4) 0.0318(13) Uani 1 1 d . . .
H10 H 0.8016 0.7182 0.3597 0.038 Uiso 1 1 calc R A .
C3C C 0.6297(6) 0.7358(4) 0.3683(4) 0.0362(14) Uani 1 1 d . A .
H11 H 0.6616 0.7630 0.4219 0.043 Uiso 1 1 calc R . .
C4C C 0.4996(6) 0.7231(4) 0.3266(5) 0.0416(16) Uani 1 1 d . . .
H12 H 0.4421 0.7418 0.3516 0.050 Uiso 1 1 calc R A .
C5C C 0.4549(6) 0.6840(4) 0.2500(5) 0.0430(16) Uani 1 1 d . A .
H13 H 0.3663 0.6766 0.2217 0.052 Uiso 1 1 calc R . .
C6C C 0.5373(6) 0.6543(4) 0.2119(4) 0.0375(14) Uani 1 1 d . . .
H14 H 0.5038 0.6254 0.1586 0.045 Uiso 1 1 calc R A .
C1D C 0.7204(6) 0.6160(4) 0.1281(4) 0.0365(14) Uani 1 1 d . A .
C2D C 0.7319(8) 0.5470(5) 0.0797(4) 0.0491(18) Uani 1 1 d . . .
H15 H 0.7590 0.5027 0.0997 0.059 Uiso 1 1 calc R A .
C3D C 0.7030(10) 0.5421(6) -0.0004(5) 0.072(3) Uani 1 1 d . A .
H16 H 0.7022 0.4918 -0.0349 0.086 Uiso 1 1 calc R . .
C4D C 0.6760(9) 0.6108(7) -0.0280(5) 0.073(3) Uani 1 1 d . . .
H17 H 0.6631 0.6100 -0.0808 0.088 Uiso 1 1 calc R A .
C5D C 0.6682(8) 0.6796(7) 0.0218(5) 0.066(3) Uani 1 1 d . A .
H18 H 0.6472 0.7259 0.0025 0.079 Uiso 1 1 calc R . .
C6D C 0.6898(6) 0.6840(5) 0.0985(4) 0.0469(18) Uani 1 1 d . . .
H19 H 0.6842 0.7329 0.1318 0.056 Uiso 1 1 calc R A .
C1S C 0.4394(6) 0.4848(4) 0.4652(4) 0.0444(17) Uani 1 1 d D . .
H39 H 0.3633 0.4922 0.4819 0.053 Uiso 1 1 calc R . .
H40 H 0.4215 0.4223 0.4429 0.053 Uiso 1 1 calc R . .
C2S C 0.4514(7) 0.5326(4) 0.4032(4) 0.0470(18) Uani 1 1 d D . .
H20 H 0.4667 0.5948 0.4253 0.056 Uiso 1 1 calc R . .
H21 H 0.5296 0.5269 0.3881 0.056 Uiso 1 1 calc R . .
C3S C 0.3323(8) 0.5015(5) 0.3312(5) 0.059(2) Uani 1 1 d D . .
H41 H 0.3481 0.5355 0.2943 0.089 Uiso 1 1 calc R . .
H42 H 0.2545 0.5084 0.3451 0.089 Uiso 1 1 calc R . .
H43 H 0.3175 0.4404 0.3078 0.089 Uiso 1 1 calc R . .
C1T C -0.055(2) 0.8905(15) 0.0120(11) 0.199(11) Uani 1 1 d D . .
H44 H -0.0569 0.9489 0.0332 0.299 Uiso 1 1 calc R . .
H45 H -0.1453 0.8518 -0.0111 0.299 Uiso 1 1 calc R . .
H46 H -0.0104 0.8919 -0.0275 0.299 Uiso 1 1 calc R . .
C2T C 0.0190(12) 0.8578(11) 0.0764(11) 0.176(11) Uani 1 1 d D . .
H28 H 0.1085 0.8992 0.1002 0.211 Uiso 1 1 calc R . .
H29 H -0.0259 0.8591 0.1164 0.211 Uiso 1 1 calc R . .
C3T C 0.0328(18) 0.7685(13) 0.0551(15) 0.208(12) Uani 1 1 d D . .
H30 H -0.0168 0.7322 0.0816 0.249 Uiso 1 1 calc R . .
H31 H -0.0125 0.7447 -0.0009 0.249 Uiso 1 1 calc R . .
C4T C 0.1650(17) 0.7558(11) 0.0709(10) 0.216(15) Uani 1 1 d D . .
H32 H 0.2078 0.7767 0.1273 0.259 Uiso 1 1 calc R . .
H33 H 0.2160 0.7953 0.0473 0.259 Uiso 1 1 calc R . .
C5T C 0.184(3) 0.6693(15) 0.0469(15) 0.37(3) Uani 1 1 d D . .
H34 H 0.2101 0.6486 0.0938 0.440 Uiso 1 1 calc R . .
H35 H 0.2595 0.6778 0.0261 0.440 Uiso 1 1 calc R . .
C6T C 0.070(3) 0.5975(17) -0.012(2) 0.66(7) Uani 1 1 d D . .
H47 H 0.0969 0.5455 -0.0233 0.985 Uiso 1 1 calc R . .
H48 H 0.0429 0.6159 -0.0597 0.985 Uiso 1 1 calc R . .
H49 H -0.0045 0.5848 0.0084 0.985 Uiso 1 1 calc R . .
La1A La 0.60057(5) 0.18932(3) 0.22358(3) 0.02773(15) Uani 0.6818(13) 1 d P A 1
La2A La 0.82123(5) 0.12448(3) 0.38413(3) 0.03547(17) Uani 0.6818(13) 1 d P A 1
La1B La 0.6149(4) 0.05058(14) 0.2424(2) 0.0440(10) Uani 0.205(3) 1 d P A 2
La2B La 0.8204(4) 0.27427(12) 0.37261(17) 0.0332(10) Uani 0.205(3) 1 d P A 2
La1C La 0.5763(6) 0.0615(4) 0.2684(5) 0.0478(19) Uani 0.104(3) 1 d P A 2
La2C La 0.8690(6) 0.2659(3) 0.3473(4) 0.0328(18) Uani 0.104(3) 1 d P A 2
N1 N 0.7456(4) 0.5393(3) 0.2323(3) 0.0274(10) Uani 1 1 d . A .
C169 C 0.954(3) 0.4116(16) 0.4509(15) 0.016(5) Uani 0.174(7) 1 d PU A 2
C175 C 0.859(5) 0.065(4) 0.482(4) 0.06(3) Uani 0.174(7) 1 d PDU A 2
C180 C 1.074(6) 0.295(3) 0.470(4) 0.07(2) Uani 0.174(7) 1 d PDU A 2
C183 C 0.446(3) -0.081(3) 0.2373(16) 0.028(10) Uani 0.174(7) 1 d PDU A 2
C185 C 0.358(4) 0.029(3) 0.152(2) 0.030(9) Uani 0.174(7) 1 d PDU A 2
C190 C 0.942(5) 0.214(2) 0.528(3) 0.044(13) Uani 0.174(7) 1 d PDU A 2
C187 C 0.486(4) -0.084(2) 0.162(2) 0.035(8) Uani 0.174(7) 1 d PU A 2
C189 C 1.041(4) 0.213(2) 0.490(2) 0.025(9) Uani 0.174(7) 1 d PDU A 2
C97 C 0.431(4) -0.021(3) 0.118(3) 0.035(10) Uani 0.174(7) 1 d PDU A 2
C188 C 0.998(5) 0.346(2) 0.497(3) 0.041(14) Uani 0.174(7) 1 d PDU A 2
C191 C 0.653(5) 0.034(4) 0.089(3) 0.048(11) Uani 0.174(7) 1 d PU A 2
C193 C 0.3738 0.1936 0.1875 0.064(15) Uani 0.174(7) 1 d PU A 2
C195 C 1.107(3) 0.301(2) 0.4076(19) 0.025(6) Uani 0.174(7) 1 d PU A 2
C196 C 0.993(3) 0.409(2) 0.3721(17) 0.024(9) Uani 0.174(7) 1 d PDU A 2
C198 C 0.327(2) 0.0283(17) 0.2107(17) 0.017(5) Uani 0.174(7) 1 d PU A 2
C205 C 0.949(5) 0.055(2) 0.4398(16) 0.041(11) Uani 0.174(7) 1 d PDU A 2
C206 C 0.842(4) 0.137(2) 0.519(2) 0.033(8) Uani 0.174(7) 1 d PU A 2
C207 C 1.088(8) 0.1422(12) 0.3746(8) 0.06(2) Uani 0.174(7) 1 d PDU A 2
C210 C 0.8290(14) 0.415(3) 0.4549(18) 0.046(15) Uani 0.174(7) 1 d PDU A 2
C209 C 0.619(4) -0.082(3) 0.1583(17) 0.046(12) Uani 0.174(7) 1 d PDU A 2
C212 C 0.7544(17) 0.360(3) 0.491(2) 0.051(17) Uani 0.174(7) 1 d PDU A 2
C211 C 0.687(2) -0.025(5) 0.121(4) 0.05(2) Uani 0.174(7) 1 d PDU A 2
C208 C 1.045(4) 0.139(3) 0.449(2) 0.045(9) Uani 0.174(7) 1 d PU A 2

loop_
_atom_site_aniso_label
_atom_site_aniso_U_11
_atom_site_aniso_U_22
_atom_site_aniso_U_33
_atom_site_aniso_U_23
_atom_site_aniso_U_13
_atom_site_aniso_U_12
C81 0.056(16) 0.059(16) 0.062(16) 0.017(7) 0.019(7) 0.019(7)
C83 0.022(11) 0.026(12) 0.026(12) 0.004(5) 0.009(6) 0.008(6)
C142 0.07(3) 0.07(3) 0.07(3) 0.020(9) 0.020(10) 0.018(10)
C141 0.044(18) 0.045(18) 0.045(17) 0.012(7) 0.016(7) 0.010(7)
C91 0.027(11) 0.032(11) 0.034(11) 0.006(6) 0.010(6) 0.011(6)
C112 0.057(17) 0.052(17) 0.050(17) 0.016(7) 0.019(7) 0.013(7)
C122 0.019(8) 0.023(8) 0.023(8) 0.007(5) 0.002(5) 0.008(5)
C124 0.08(4) 0.08(4) 0.08(4) 0.023(12) 0.024(14) 0.024(13)
C132 0.09(4) 0.09(4) 0.08(4) 0.022(11) 0.026(13) 0.028(12)
C136 0.09(4) 0.09(4) 0.09(4) 0.022(12) 0.029(14) 0.029(14)
C145 0.06(2) 0.06(2) 0.06(2) 0.015(8) 0.017(9) 0.018(8)
C146 0.030(8) 0.030(8) 0.027(8) 0.012(5) 0.009(5) 0.005(5)
C148 0.031(9) 0.029(9) 0.029(9) 0.005(5) 0.008(5) 0.010(6)
C147 0.08(3) 0.08(3) 0.08(3) 0.020(9) 0.027(10) 0.022(9)
C162 0.038(10) 0.036(10) 0.035(10) 0.010(6) 0.009(6) 0.009(6)
C163 0.036(9) 0.034(9) 0.032(9) 0.010(5) 0.009(5) 0.011(6)
C144 0.024(9) 0.027(9) 0.023(9) 0.012(6) 0.006(6) 0.002(5)
C3 0.033(4) 0.037(4) 0.025(4) 0.006(3) -0.013(3) 0.003(3)
C8 0.033(5) 0.048(5) 0.033(5) 0.021(4) -0.005(4) 0.009(4)
C17 0.010(3) 0.050(5) 0.053(5) 0.026(4) 0.008(3) 0.014(3)
C26 0.020(4) 0.057(5) 0.083(8) 0.035(7) 0.010(4) 0.026(4)
C28 0.019(3) 0.025(4) 0.049(4) 0.021(3) -0.004(3) 0.006(3)
C32 0.072(8) 0.048(8) 0.040(6) -0.017(5) 0.029(6) 0.011(6)
C34 0.054(6) 0.058(7) 0.014(4) -0.005(4) -0.007(3) 0.008(6)
C35 0.062(6) 0.032(5) 0.035(4) -0.003(4) 0.027(5) 0.010(4)
C37 0.045(5) 0.035(5) 0.022(4) 0.018(3) -0.002(3) 0.006(4)
C41 0.020(4) 0.046(7) 0.077(8) 0.017(5) 0.010(4) -0.015(4)
C42 0.054(5) 0.025(3) 0.021(3) -0.004(3) -0.004(3) 0.011(3)
C46 0.017(4) 0.068(7) 0.099(10) 0.053(8) 0.024(5) 0.010(5)
C47 0.025(4) 0.032(5) 0.043(5) -0.003(4) -0.004(3) -0.006(3)
C49 0.075(7) 0.042(5) 0.012(3) 0.010(3) 0.014(4) 0.013(5)
C50 0.064(5) 0.048(5) 0.019(3) 0.013(3) 0.009(3) 0.010(4)
C51 0.052(5) 0.014(3) 0.027(4) -0.003(3) 0.003(4) 0.004(3)
C52 0.010(3) 0.077(7) 0.102(9) 0.052(7) 0.016(4) 0.011(4)
C54 0.013(3) 0.039(4) 0.074(6) 0.012(4) -0.006(3) 0.006(3)
C55 0.047(6) 0.036(6) 0.041(5) 0.028(4) 0.002(5) 0.013(4)
C56 0.025(4) 0.050(6) 0.039(5) 0.012(4) -0.017(3) -0.007(4)
C57 0.078(9) 0.069(6) 0.013(4) 0.014(4) 0.024(4) 0.042(6)
C58 0.037(4) 0.015(3) 0.041(5) 0.003(3) 0.010(4) 0.000(3)
C59 0.022(4) 0.042(6) 0.077(8) 0.011(5) 0.019(5) -0.008(4)
C61 0.053(5) 0.047(6) 0.017(4) 0.010(4) -0.008(3) 0.012(4)
C62 0.085(8) 0.049(5) 0.026(4) 0.028(4) 0.025(5) 0.026(6)
C63 0.081(10) 0.070(7) 0.018(4) 0.001(5) 0.025(4) 0.040(7)
C65 0.045(6) 0.038(5) 0.023(4) -0.002(4) -0.014(4) 0.006(4)
C66 0.032(4) 0.024(4) 0.066(6) 0.008(4) -0.008(4) -0.010(3)
C67 0.038(4) 0.047(5) 0.058(5) 0.036(4) 0.003(4) 0.020(4)
C68 0.026(4) 0.029(4) 0.054(5) 0.008(4) -0.006(3) -0.007(3)
C69 0.068(6) 0.039(4) 0.023(4) -0.001(3) 0.014(4) 0.010(4)
C70 0.016(3) 0.056(5) 0.083(7) 0.028(5) 0.000(4) 0.013(3)
C71 0.027(4) 0.038(5) 0.070(6) 0.030(4) -0.001(4) 0.016(3)
C72 0.039(5) 0.015(4) 0.065(6) -0.002(4) 0.016(5) -0.003(3)
C73 0.051(5) 0.015(3) 0.048(5) -0.007(3) 0.013(5) 0.001(3)
C74 0.037(4) 0.042(4) 0.032(4) 0.018(3) -0.007(3) 0.007(3)
C75 0.020(4) 0.067(7) 0.052(5) 0.016(5) -0.010(4) 0.006(4)
C76 0.020(4) 0.057(6) 0.044(5) 0.019(4) -0.007(3) -0.003(4)
C78 0.045(5) 0.037(5) 0.025(4) -0.008(3) 0.004(4) -0.002(4)
C79 0.065(6) 0.028(4) 0.035(4) -0.017(3) 0.003(4) 0.010(4)
C1 0.037(3) 0.024(3) 0.025(3) 0.017(2) 0.002(2) 0.003(2)
C2 0.019(2) 0.022(3) 0.048(3) 0.016(2) 0.004(2) 0.009(2)
C4 0.035(3) 0.028(3) 0.085(6) 0.026(3) 0.010(3) 0.020(3)
C5 0.020(2) 0.018(2) 0.048(3) 0.015(2) 0.004(2) 0.0017(19)
C6 0.051(4) 0.029(3) 0.057(4) 0.031(3) 0.016(3) 0.016(3)
C7 0.052(4) 0.014(2) 0.030(3) 0.006(2) 0.011(3) 0.014(2)
C9 0.036(3) 0.018(3) 0.071(5) 0.022(3) 0.020(3) 0.009(2)
C10 0.064(4) 0.031(3) 0.043(4) 0.013(3) 0.036(3) 0.027(3)
C11 0.023(2) 0.021(2) 0.032(3) 0.014(2) -0.002(2) 0.003(2)
C12 0.021(2) 0.018(2) 0.031(3) 0.011(2) 0.004(2) 0.0051(19)
C13 0.062(4) 0.028(3) 0.054(4) 0.021(3) 0.037(3) 0.029(3)
C14 0.054(4) 0.020(3) 0.055(4) 0.001(3) 0.017(3) 0.016(3)
C15 0.029(3) 0.039(4) 0.090(6) 0.040(4) 0.032(4) 0.007(3)
C16 0.026(3) 0.039(4) 0.081(5) 0.033(4) 0.025(3) 0.003(3)
C18 0.036(3) 0.036(3) 0.056(4) 0.023(3) 0.021(3) 0.005(3)
C19 0.036(3) 0.046(4) 0.088(6) 0.037(4) 0.039(4) 0.031(3)
C20 0.041(3) 0.049(4) 0.047(4) 0.036(3) 0.020(3) 0.015(3)
C21 0.071(5) 0.062(5) 0.043(4) 0.040(4) 0.034(4) 0.027(4)
C22 0.038(3) 0.029(3) 0.058(4) 0.022(3) 0.026(3) 0.024(3)
C23 0.074(5) 0.037(4) 0.067(5) 0.006(3) 0.044(4) 0.031(4)
C24 0.044(4) 0.032(3) 0.068(5) 0.031(3) 0.026(3) 0.010(3)
C25 0.048(4) 0.045(4) 0.055(4) 0.009(3) 0.037(4) 0.021(3)
C27 0.042(4) 0.047(4) 0.068(5) 0.047(4) 0.023(3) 0.017(3)
C29 0.071(5) 0.054(4) 0.035(4) 0.022(3) 0.032(4) 0.012(4)
C30 0.043(4) 0.036(4) 0.102(7) 0.030(4) 0.037(4) 0.033(3)
C31 0.029(3) 0.040(4) 0.091(6) 0.023(4) 0.040(4) 0.014(3)
C33 0.029(3) 0.054(4) 0.102(7) 0.022(5) 0.044(4) 0.016(3)
C36 0.041(4) 0.062(5) 0.075(6) 0.033(4) 0.040(4) 0.012(3)
C38 0.087(6) 0.055(4) 0.053(4) 0.024(4) 0.057(5) 0.023(4)
C39 0.037(4) 0.060(5) 0.126(8) 0.042(5) 0.046(5) 0.040(4)
C40 0.045(4) 0.063(5) 0.103(7) 0.027(5) 0.050(5) 0.034(4)
C43 0.059(5) 0.056(5) 0.074(6) 0.007(4) 0.050(5) 0.031(4)
C44 0.044(4) 0.056(4) 0.080(6) 0.029(4) 0.044(4) 0.030(3)
C45 0.088(6) 0.069(5) 0.073(6) 0.046(5) 0.066(6) 0.038(5)
C48 0.065(5) 0.029(3) 0.081(6) 0.012(3) 0.044(4) 0.030(3)
C53 0.040(3) 0.013(2) 0.060(4) 0.015(3) 0.019(3) 0.011(2)
C60 0.093(7) 0.062(5) 0.063(5) 0.012(4) 0.066(5) 0.032(5)
C64 0.032(4) 0.077(6) 0.082(6) 0.030(5) 0.039(4) 0.005(4)
C77 0.073(6) 0.069(5) 0.059(5) 0.030(4) 0.051(5) 0.027(4)
C80 0.037(3) 0.021(3) 0.068(5) 0.023(3) 0.011(3) 0.016(2)
C1A 0.030(3) 0.017(2) 0.035(3) 0.011(2) 0.002(2) 0.005(2)
C2A 0.023(3) 0.023(3) 0.047(3) 0.020(3) -0.004(2) 0.002(2)
C3A 0.023(3) 0.018(2) 0.040(3) 0.015(2) 0.000(2) 0.002(2)
C1B 0.023(2) 0.024(3) 0.031(3) 0.013(2) 0.003(2) 0.005(2)
C2B 0.030(3) 0.022(3) 0.045(3) 0.010(2) 0.009(3) 0.006(2)
C3B 0.027(3) 0.031(3) 0.046(4) 0.014(3) 0.013(3) 0.012(2)
C4B 0.023(3) 0.027(3) 0.037(3) 0.010(2) 0.010(2) 0.004(2)
C5B 0.028(3) 0.022(3) 0.041(3) 0.014(2) 0.009(2) 0.003(2)
C6B 0.025(3) 0.023(3) 0.041(3) 0.016(2) 0.007(2) 0.008(2)
C1C 0.023(3) 0.023(3) 0.052(4) 0.022(3) 0.006(2) 0.005(2)
C2C 0.023(3) 0.024(3) 0.048(4) 0.017(2) 0.006(2) 0.007(2)
C3C 0.029(3) 0.025(3) 0.056(4) 0.018(3) 0.012(3) 0.007(2)
C4C 0.031(3) 0.029(3) 0.073(5) 0.025(3) 0.021(3) 0.011(2)
C5C 0.023(3) 0.037(3) 0.067(5) 0.023(3) 0.006(3) 0.008(2)
C6C 0.025(3) 0.031(3) 0.056(4) 0.022(3) 0.005(3) 0.008(2)
C1D 0.025(3) 0.035(3) 0.040(3) 0.021(3) -0.005(2) -0.002(2)
C2D 0.057(4) 0.039(4) 0.036(4) 0.015(3) -0.003(3) 0.003(3)
C3D 0.078(6) 0.063(5) 0.040(4) 0.017(4) -0.009(4) -0.016(4)
C4D 0.055(5) 0.092(7) 0.047(5) 0.045(5) -0.017(4) -0.010(5)
C5D 0.050(5) 0.075(6) 0.062(5) 0.047(5) -0.006(4) 0.005(4)
C6D 0.032(3) 0.049(4) 0.057(4) 0.034(3) -0.002(3) 0.009(3)
C1S 0.045(4) 0.025(3) 0.078(5) 0.012(3) 0.042(4) 0.013(3)
C2S 0.050(4) 0.025(3) 0.082(5) 0.019(3) 0.042(4) 0.015(3)
C3S 0.051(4) 0.038(4) 0.099(7) 0.027(4) 0.037(5) 0.013(3)
C1T 0.26(3) 0.30(3) 0.169(18) 0.075(19) 0.162(19) 0.21(2)
C2T 0.047(7) 0.175(18) 0.23(2) -0.076(16) -0.004(9) 0.032(9)
C3T 0.122(17) 0.26(3) 0.24(3) 0.03(2) 0.052(18) 0.084(19)
C4T 0.17(2) 0.27(3) 0.098(13) -0.044(16) 0.054(13) -0.08(2)
C5T 0.81(9) 0.14(2) 0.112(17) 0.011(15) 0.01(3) 0.24(4)
C6T 1.00(15) 0.97(16) 0.76(12) 0.61(12) 0.74(13) 0.89(15)
La1A 0.0264(2) 0.0225(2) 0.0272(3) 0.00846(18) -0.00373(18) 0.00554(18)
La2A 0.0353(3) 0.0311(3) 0.0387(3) 0.0176(2) -0.0014(2) 0.0148(2)
La1B 0.0513(17) 0.0223(10) 0.0426(16) 0.0011(9) 0.0014(12) 0.0014(9)
La2B 0.0343(15) 0.0204(9) 0.0342(12) 0.0042(7) -0.0017(11) 0.0034(7)
La1C 0.042(3) 0.036(3) 0.054(4) 0.012(2) 0.012(2) -0.0066(19)
La2C 0.024(2) 0.0266(18) 0.039(3) 0.0077(16) 0.000(2) 0.0041(14)
N1 0.024(2) 0.021(2) 0.034(2) 0.0157(19) -0.0005(18) 0.0022(17)
C169 0.016(7) 0.010(6) 0.015(7) 0.006(5) -0.006(5) 0.004(5)
C175 0.06(3) 0.06(3) 0.06(3) 0.018(10) 0.017(11) 0.019(11)
C180 0.07(2) 0.07(2) 0.07(2) 0.019(8) 0.019(9) 0.022(9)
C183 0.026(11) 0.025(11) 0.032(11) 0.009(6) 0.006(6) 0.009(6)
C185 0.027(10) 0.028(10) 0.033(10) 0.008(6) 0.001(6) 0.010(6)
C190 0.044(13) 0.043(13) 0.042(13) 0.011(6) 0.010(6) 0.015(6)
C187 0.035(9) 0.033(9) 0.036(9) 0.009(5) 0.007(5) 0.011(6)
C189 0.023(10) 0.026(10) 0.023(10) 0.012(6) 0.004(6) 0.005(6)
C97 0.035(11) 0.036(11) 0.035(11) 0.008(6) 0.013(6) 0.008(6)
C188 0.041(15) 0.042(15) 0.039(15) 0.010(6) 0.011(7) 0.011(7)
C191 0.050(12) 0.049(12) 0.047(12) 0.011(6) 0.016(6) 0.014(6)
C193 0.061(15) 0.063(15) 0.066(15) 0.018(7) 0.014(7) 0.021(7)
C195 0.019(8) 0.023(8) 0.031(8) 0.003(5) 0.003(5) 0.009(5)
C196 0.022(10) 0.020(10) 0.028(10) 0.007(6) 0.004(5) 0.007(6)
C198 0.011(7) 0.014(7) 0.023(7) 0.001(5) 0.001(5) 0.005(5)
C205 0.041(12) 0.040(12) 0.043(12) 0.013(6) 0.008(6) 0.015(6)
C206 0.035(9) 0.032(9) 0.031(9) 0.013(5) 0.010(6) 0.008(5)
C207 0.06(3) 0.06(3) 0.07(3) 0.016(8) 0.018(9) 0.020(9)
C210 0.051(16) 0.043(16) 0.044(16) 0.012(7) 0.012(7) 0.014(7)
C209 0.048(13) 0.045(13) 0.046(13) 0.011(6) 0.015(6) 0.013(6)
C212 0.052(18) 0.052(18) 0.050(18) 0.009(7) 0.021(7) 0.014(7)
C211 0.05(2) 0.05(2) 0.05(2) 0.009(8) 0.017(9) 0.014(9)
C208 0.042(10) 0.046(10) 0.046(10) 0.014(6) 0.010(6) 0.014(6)

loop_
_atom_type_symbol
_atom_type_description
_atom_type_scat_dispersion_real
_atom_type_scat_dispersion_imag
_atom_type_scat_source
C C 0.0033 0.0016 'International Tables Vol C Tables 4.2.6.8 and 6.1.1.4'
H H 0.0000 0.0000 'International Tables Vol C Tables 4.2.6.8 and 6.1.1.4'
N N 0.0061 0.0033 'International Tables Vol C Tables 4.2.6.8 and 6.1.1.4'
La La -0.2871 2.4523 'International Tables Vol C Tables 4.2.6.8 and 6.1.1.4'

loop_
_geom_angle_atom_site_label_1
_geom_angle_atom_site_label_2
_geom_angle_atom_site_label_3
_geom_angle
_geom_angle_site_symmetry_1
C193 C81 C19 107(3) .
C193 C81 C83 122(3) .
C19 C81 C83 118(3) .
C198 C83 C81 118(3) .
C198 C83 C31 133(3) .
C81 C83 C31 101(3) .
C198 C83 La1C 58(2) .
C81 C83 La1C 102(4) .
C31 C83 La1C 89(2) .
C196 C142 C16 103(3) .
C196 C142 C195 116(3) .
C16 C142 C195 131(4) .
C196 C142 La2C 73(4) .
C16 C142 La2C 87(4) .
C195 C142 La2C 77(4) .
C196 C142 La2B 62(3) .
C16 C142 La2B 96(4) .
C195 C142 La2B 78(4) .
La2C C142 La2B 12.6(4) .
C183 C141 C15 107(3) .
C183 C141 C198 119(3) .
C15 C141 C198 127(3) .
C183 C141 La1C 73(3) .
C15 C141 La1C 89(3) .
C198 C141 La1C 82(3) .
C183 C141 La1B 62(3) .
C15 C141 La1B 99(3) .
C198 C141 La1B 83(3) .
La1C C141 La1B 12.8(4) .
C207 C91 C33 108.2(8) .
C207 C91 C195 117(3) .
C33 C91 C195 129(2) .
C207 C91 La2C 103(4) .
C33 C91 La2C 90.1(19) .
C195 C91 La2C 57.2(18) .
C206 C112 C132 121(4) .
C206 C112 C21 114(3) .
C132 C112 C21 108.6(9) .
C124 C122 C2 120(3) .
C124 C122 C193 132(4) .
C2 C122 C193 100.3(18) .
C146 C124 C122 123(6) .
C146 C124 C1 125(6) .
C122 C124 C1 98(3) .
C163 C132 C112 129(4) .
C163 C132 C38 118(4) .
C112 C132 C38 107.8(9) .
C191 C136 C147 125(6) .
C191 C136 C60 117(5) .
C147 C136 C60 107.5(9) .
C144 C145 C148 115(4) .
C144 C145 C146 113(4) .
C148 C145 C146 122(5) .
C124 C146 C147 124(3) .
C124 C146 C145 123(4) .
C147 C146 C145 109(3) .
C191 C148 C97 139(5) .
C191 C148 C145 115(5) .
C97 C148 C145 98(4) .
C191 C148 La1B 85(3) .
C97 C148 La1B 66(2) .
C145 C148 La1B 97(3) .
C146 C147 C136 123(5) .
C146 C147 C29 113(4) .
C136 C147 C29 108.0(9) .
C163 C162 C190 121(4) .
C163 C162 C188 122(4) .
C190 C162 C188 107.7(8) .
C163 C162 La2B 82(2) .
C190 C162 La2B 97(3) .
C188 C162 La2B 63(3) .
C132 C163 C212 129(4) .
C132 C163 C162 109(4) .
C212 C163 C162 113(4) .
C132 C163 La2B 104(5) .
C212 C163 La2B 68(3) .
C162 C163 La2B 69(2) .
C145 C144 C185 106(3) .
C145 C144 C193 132(4) .
C185 C144 C193 111(3) .
C76 C3 C74 122.3(10) .
C76 C3 C34 106.5(8) .
C74 C3 C34 120.5(10) .
C76 C3 La1A 86.1(5) .
C74 C3 La1A 67.7(4) .
C34 C3 La1A 85.6(5) .
C61 C8 C75 107.9(8) .
C61 C8 C67 122.7(11) .
C75 C8 C67 120.6(11) .
C61 C8 La2A 89.0(5) .
C75 C8 La2A 89.1(6) .
C67 C8 La2A 64.7(4) .
C54 C17 C19 120.3(8) .
C54 C17 C28 124.6(8) .
C19 C17 C28 105.1(6) .
C54 C17 La1A 83.5(5) .
C19 C17 La1A 93.5(4) .
C28 C17 La1A 62.6(4) .
C70 C26 C39 120.3(11) .
C70 C26 C71 124.3(10) .
C39 C26 C71 106.6(9) .
C70 C26 La2A 87.6(5) .
C39 C26 La2A 92.4(5) .
C71 C26 La2A 60.8(4) .
C74 C28 C2 122.2(8) .
C74 C28 C17 118.9(7) .
C2 C28 C17 108.8(7) .
C74 C28 La1A 69.3(4) .
C2 C28 La1A 85.8(4) .
C17 C28 La1A 84.2(4) .
C23 C32 C79 121.0(14) .
C23 C32 C63 108.9(11) .
C79 C32 C63 120.3(12) .
C69 C34 C78 121.1(12) .
C69 C34 C3 123.2(11) .
C78 C34 C3 107.1(10) .
C69 C34 La1A 83.1(5) .
C78 C34 La1A 96.2(5) .
C3 C34 La1A 62.3(4) .
C10 C35 C42 120.7(9) .
C10 C35 C57 109.2(8) .
C42 C35 C57 120.2(9) .
C1 C37 C74 124.5(12) .
C1 C37 C49 107.6(10) .
C74 C37 C49 119.0(9) .
C1 C37 La1A 87.6(5) .
C74 C37 La1A 68.6(5) .
C49 C37 La1A 85.8(6) .
C68 C41 C16 121.4(13) .
C68 C41 C52 120.6(10) .
C16 C41 C52 108.5(12) .
C35 C42 C65 118.9(9) .
C35 C42 C51 117.4(8) .
C65 C42 C51 116.4(9) .
C31 C46 C59 108.8(10) .
C31 C46 C54 120.5(10) .
C59 C46 C54 123.2(12) .
C78 C47 C66 122.7(11) .
C78 C47 C76 107.7(8) .
C66 C47 C76 120.0(11) .
C69 C49 C29 117.3(10) .
C69 C49 C37 123.5(9) .
C29 C49 C37 109.4(7) .
C69 C49 La1A 83.0(5) .
C29 C49 La1A 95.7(4) .
C37 C49 La1A 61.8(5) .
C61 C50 C57 121.2(10) .
C61 C50 C62 115.4(10) .
C57 C50 C62 116.3(10) .
C61 C50 La2A 72.0(5) .
C57 C50 La2A 107.0(5) .
C62 C50 La2A 65.3(5) .
C42 C51 C7 120.0(8) .
C42 C51 C58 121.4(8) .
C7 C51 C58 108.7(7) .
C33 C52 C41 109.6(9) .
C33 C52 C70 119.1(10) .
C41 C52 C70 121.7(11) .
C17 C54 C76 115.9(9) .
C17 C54 C46 118.0(10) .
C76 C54 C46 118.7(9) .
C17 C54 La1A 68.7(4) .
C76 C54 La1A 70.4(5) .
C46 C54 La1A 104.7(5) .
C67 C55 C6 122.2(14) .
C67 C55 C62 121.7(9) .
C6 C55 C62 105.4(10) .
C67 C55 La2A 70.1(7) .
C6 C55 La2A 82.1(7) .
C62 C55 La2A 86.8(6) .
C65 C56 C68 122.2(10) .
C65 C56 C75 107.2(8) .
C68 C56 C75 121.5(11) .
C50 C57 C38 123.4(12) .
C50 C57 C35 119.0(10) .
C38 C57 C35 106.7(9) .
C68 C58 C5 121.8(8) .
C68 C58 C51 122.1(8) .
C5 C58 C51 106.6(7) .
C15 C59 C66 121.8(11) .
C15 C59 C46 108.5(11) .
C66 C59 C46 118.9(10) .
C50 C61 C8 123.1(11) .
C50 C61 C65 119.5(11) .
C8 C61 C65 108.2(9) .
C50 C61 La2A 80.9(5) .
C8 C61 La2A 61.7(5) .
C65 C61 La2A 99.2(5) .
C50 C62 C21 117.2(9) .
C50 C62 C55 123.0(10) .
C21 C62 C55 110.8(8) .
C50 C62 La2A 86.5(5) .
C21 C62 La2A 93.5(5) .
C55 C62 La2A 61.3(7) .
C69 C63 C60 123.3(14) .
C69 C63 C32 120.1(12) .
C60 C63 C32 107.7(11) .
C42 C65 C56 121.4(11) .
C42 C65 C61 121.0(12) .
C56 C65 C61 108.6(9) .
C72 C66 C59 119.7(10) .
C72 C66 C47 114.1(10) .
C59 C66 C47 120.0(9) .
C71 C67 C55 116.8(10) .
C71 C67 C8 114.9(9) .
C55 C67 C8 114.1(9) .
C71 C67 La2A 76.0(5) .
C55 C67 La2A 75.2(6) .
C8 C67 La2A 80.7(4) .
C58 C68 C41 118.3(10) .
C58 C68 C56 116.1(9) .
C41 C68 C56 118.0(10) .
C34 C69 C49 116.8(10) .
C34 C69 C63 119.5(11) .
C49 C69 C63 116.0(11) .
C34 C69 La1A 69.4(5) .
C49 C69 La1A 68.5(4) .
C63 C69 La1A 105.9(5) .
C75 C70 C26 115.2(10) .
C75 C70 C52 119.4(10) .
C26 C70 C52 117.9(11) .
C75 C70 La2A 71.8(5) .
C26 C70 La2A 65.6(5) .
C52 C70 La2A 106.1(5) .
C67 C71 C4 122.0(9) .
C67 C71 C26 120.6(8) .
C4 C71 C26 106.8(9) .
C67 C71 La2A 70.3(5) .
C4 C71 La2A 81.5(4) .
C26 C71 La2A 87.0(5) .
C66 C72 C73 123.0(9) .
C66 C72 C9 118.6(9) .
C73 C72 C9 107.6(8) .
C79 C73 C14 119.2(9) .
C79 C73 C72 121.4(9) .
C14 C73 C72 107.8(8) .
C28 C74 C37 112.2(8) .
C28 C74 C3 115.6(8) .
C37 C74 C3 116.9(9) .
C28 C74 La1A 76.4(4) .
C37 C74 La1A 76.3(5) .
C3 C74 La1A 77.4(4) .
C70 C75 C8 124.2(11) .
C70 C75 C56 118.6(11) .
C8 C75 C56 108.1(9) .
C70 C75 La2A 81.8(5) .
C8 C75 La2A 61.5(5) .
C56 C75 La2A 99.1(4) .
C54 C76 C3 122.6(10) .
C54 C76 C47 119.1(10) .
C3 C76 C47 108.9(8) .
C54 C76 La1A 81.4(5) .
C3 C76 La1A 62.8(4) .
C47 C76 La1A 96.6(4) .
C79 C78 C47 121.7(11) .
C79 C78 C34 120.4(12) .
C47 C78 C34 109.7(10) .
C78 C79 C73 116.4(10) .
C78 C79 C32 118.5(11) .
C73 C79 C32 118.4(11) .
C20 C1 C37 108.3(9) .
C20 C1 C124 119(4) .
C37 C1 C124 11(2) .
C20 C1 C11 124.4(5) .
C37 C1 C11 124.1(8) .
C124 C1 C11 113(2) .
C20 C1 La1A 94.0(3) .
C37 C1 La1A 61.7(5) .
C124 C1 La1A 59(5) .
C11 C1 La1A 95.1(3) .
C22 C2 C28 107.8(6) .
C22 C2 C122 131.2(15) .
C28 C2 C122 27.9(14) .
C22 C2 C11 122.6(5) .
C28 C2 C11 126.7(6) .
C122 C2 C11 99.1(16) .
C22 C2 La1A 92.7(3) .
C28 C2 La1A 62.7(3) .
C122 C2 La1A 55.4(12) .
C11 C2 La1A 96.8(3) .
C30 C4 C80 119.2(7) .
C30 C4 C205 131(2) .
C80 C4 C205 95(2) .
C30 C4 C71 109.4(7) .
C80 C4 C71 121.3(8) .
C205 C4 C71 26.9(18) .
C30 C4 La2A 95.0(4) .
C80 C4 La2A 79.2(3) .
C205 C4 La2A 55.8(18) .
C71 C4 La2A 65.3(4) .
C18 C5 C196 97.6(17) .
C18 C5 C58 119.3(6) .
C196 C5 C58 24.3(15) .
C18 C5 C12 126.3(5) .
C196 C5 C12 134.0(17) .
C58 C5 C12 109.9(6) .
C18 C5 La2C 79.7(4) .
C196 C5 La2C 61.0(15) .
C58 C5 La2C 60.2(3) .
C12 C5 La2C 109.5(4) .
C18 C5 La2B 95.1(4) .
C196 C5 La2B 65.3(16) .
C58 C5 La2B 56.4(3) .
C12 C5 La2B 94.7(3) .
La2C C5 La2B 16.94(14) .
C27 C6 C80 119.0(7) .
C27 C6 C175 119(3) .
C80 C6 C175 107(2) .
C27 C6 C55 109.6(9) .
C80 C6 C55 120.8(9) .
C175 C6 C55 14(2) .
C27 C6 La2A 94.4(3) .
C80 C6 La2A 79.0(3) .
C175 C6 La2A 56(4) .
C55 C6 La2A 65.1(6) .
C13 C7 C51 123.9(6) .
C13 C7 C210 104.3(6) .
C51 C7 C210 23.5(13) .
C13 C7 C12 121.9(5) .
C51 C7 C12 109.2(6) .
C210 C7 C12 132.0(10) .
C13 C7 La2B 92.9(3) .
C51 C7 La2B 57.0(3) .
C210 C7 La2B 66(2) .
C12 C7 La2B 97.5(3) .
C24 C9 C183 100.7(16) .
C24 C9 C53 121.5(6) .
C183 C9 C53 128.4(18) .
C24 C9 C72 121.3(7) .
C183 C9 C72 22.0(14) .
C53 C9 C72 107.0(7) .
C24 C9 La1C 81.3(4) .
C183 C9 La1C 62.4(18) .
C53 C9 La1C 94.1(4) .
C72 C9 La1C 63.4(4) .
C24 C9 La1B 96.3(4) .
C183 C9 La1B 64.0(18) .
C53 C9 La1B 81.9(3) .
C72 C9 La1B 58.2(4) .
La1C C9 La1B 15.85(17) .
C35 C10 C13 123.5(7) .
C35 C10 C25 108.7(7) .
C13 C10 C25 119.3(6) .
C35 C10 C212 21.3(11) .
C13 C10 C212 103.8(6) .
C25 C10 C212 129.8(15) .
C1 C11 C2 104.4(4) .
C1 C11 C2A 112.9(5) .
C2 C11 C2A 112.8(4) .
C1 C11 C12 111.6(4) .
C2 C11 C12 113.8(4) .
C2A C11 C12 101.6(4) .
C5 C12 C7 101.1(4) .
C5 C12 C1A 111.1(4) .
C7 C12 C1A 111.9(4) .
C5 C12 C11 115.4(5) .
C7 C12 C11 115.5(4) .
C1A C12 C11 102.1(4) .
C22 C13 C7 120.4(5) .
C22 C13 C10 118.5(6) .
C7 C13 C10 113.8(5) .
C22 C13 La2B 103.8(4) .
C7 C13 La2B 60.3(3) .
C10 C13 La2B 79.1(3) .
C48 C14 C53 119.2(7) .
C48 C14 C209 96(2) .
C53 C14 C209 136(2) .
C48 C14 C73 123.0(7) .
C53 C14 C73 108.1(7) .
C209 C14 C73 28.7(18) .
C48 C14 La1B 94.5(4) .
C53 C14 La1B 84.4(4) .
C209 C14 La1B 66(2) .
C73 C14 La1B 59.1(4) .
C59 C15 C36 107.5(8) .
C59 C15 C141 19.8(16) .
C36 C15 C141 126(2) .
C59 C15 C24 121.9(9) .
C36 C15 C24 121.2(7) .
C141 C15 C24 102.5(16) .
C59 C15 La1C 64.9(5) .
C36 C15 La1C 98.8(4) .
C141 C15 La1C 59(3) .
C24 C15 La1C 77.5(4) .
C41 C16 C64 107.3(10) .
C41 C16 C142 18(2) .
C64 C16 C142 125(2) .
C41 C16 C18 121.1(10) .
C64 C16 C18 122.1(7) .
C142 C16 C18 103.9(17) .
C41 C16 La2C 62.5(5) .
C64 C16 La2C 99.1(4) .
C142 C16 La2C 60(4) .
C18 C16 La2C 79.0(4) .
C5 C18 C20 117.1(6) .
C5 C18 C16 117.7(6) .
C20 C18 C16 118.1(6) .
C5 C18 La2C 70.8(4) .
C20 C18 La2C 104.1(4) .
C16 C18 La2C 70.0(4) .
C44 C19 C81 98.5(19) .
C44 C19 C17 122.5(7) .
C81 C19 C17 24.7(18) .
C44 C19 C22 122.1(7) .
C81 C19 C22 131(2) .
C17 C19 C22 107.6(6) .
C18 C20 C1 123.9(6) .
C18 C20 C29 118.6(6) .
C1 C20 C29 111.1(6) .
C45 C21 C112 105.8(7) .
C45 C21 C62 128.4(7) .
C112 C21 C62 23.6(11) .
C45 C21 C27 119.0(7) .
C112 C21 C27 127.6(16) .
C62 C21 C27 104.7(7) .
C13 C22 C2 124.2(5) .
C13 C22 C19 119.5(6) .
C2 C22 C19 110.6(6) .
C48 C23 C43 119.9(8) .
C48 C23 C211 105(2) .
C43 C23 C211 124(3) .
C48 C23 C32 120.5(10) .
C43 C23 C32 108.8(10) .
C211 C23 C32 16(2) .
C27 C24 C9 116.6(6) .
C27 C24 C15 119.7(7) .
C9 C24 C15 116.2(7) .
C27 C24 La1C 103.0(4) .
C9 C24 La1C 68.5(4) .
C15 C24 La1C 71.9(4) .
C44 C25 C10 122.8(7) .
C44 C25 C38 118.8(7) .
C10 C25 C38 107.5(7) .
C24 C27 C6 124.4(7) .
C24 C27 C21 118.9(6) .
C6 C27 C21 109.4(7) .
C24 C27 La2A 103.6(4) .
C6 C27 La2A 58.5(3) .
C21 C27 La2A 80.0(4) .
C77 C29 C147 105.9(7) .
C77 C29 C49 128.2(7) .
C147 C29 C49 23.8(14) .
C77 C29 C20 120.4(7) .
C147 C29 C20 127(2) .
C49 C29 C20 103.6(7) .
C4 C30 C48 122.6(6) .
C4 C30 C39 108.5(8) .
C48 C30 C39 121.1(8) .
C4 C30 La2A 58.2(3) .
C48 C30 La2A 102.4(4) .
C39 C30 La2A 79.9(4) .
C46 C31 C36 105.5(8) .
C46 C31 C44 123.7(8) .
C36 C31 C44 120.9(8) .
C46 C31 C83 17.1(15) .
C36 C31 C83 121.9(18) .
C44 C31 C83 107.4(16) .
C52 C33 C40 126.8(8) .
C52 C33 C91 21.5(8) .
C40 C33 C91 105.6(7) .
C52 C33 C64 106.4(8) .
C40 C33 C64 117.7(8) .
C91 C33 C64 125.8(14) .
C45 C36 C15 121.0(7) .
C45 C36 C31 119.9(8) .
C15 C36 C31 109.7(8) .
C45 C38 C57 123.5(9) .
C45 C38 C132 106.4(7) .
C57 C38 C132 17.2(10) .
C45 C38 C25 119.5(7) .
C57 C38 C25 107.9(8) .
C132 C38 C25 123(2) .
C40 C39 C26 124.2(8) .
C40 C39 C207 106.0(7) .
C26 C39 C207 18.6(11) .
C40 C39 C30 118.9(8) .
C26 C39 C30 108.7(9) .
C207 C39 C30 126(2) .
C43 C40 C39 118.8(8) .
C43 C40 C33 122.0(8) .
C39 C40 C33 111.4(6) .
C40 C43 C23 124.0(8) .
C40 C43 C60 119.4(8) .
C23 C43 C60 107.2(8) .
C25 C44 C19 117.6(7) .
C25 C44 C31 120.2(7) .
C19 C44 C31 114.6(7) .
C36 C45 C38 120.6(7) .
C36 C45 C21 120.3(7) .
C38 C45 C21 110.9(6) .
C14 C48 C23 117.4(8) .
C14 C48 C30 118.3(7) .
C23 C48 C30 117.2(7) .
C14 C48 La1B 58.5(3) .
C23 C48 La1B 82.4(4) .
C30 C48 La1B 103.8(4) .
C80 C53 C14 122.3(6) .
C80 C53 C9 120.7(6) .
C14 C53 C9 109.4(6) .
C80 C53 La1B 106.2(3) .
C14 C53 La1B 66.3(3) .
C9 C53 La1B 68.8(3) .
C80 C53 La1C 103.0(4) .
C14 C53 La1C 79.7(4) .
C9 C53 La1C 58.2(3) .
La1B C53 La1C 14.01(11) .
C77 C60 C63 123.3(9) .
C77 C60 C136 106.5(7) .
C63 C60 C136 17.9(17) .
C77 C60 C43 118.7(8) .
C63 C60 C43 107.5(10) .
C136 C60 C43 125(3) .
C77 C64 C16 120.9(8) .
C77 C64 C33 120.7(8) .
C16 C64 C33 108.2(8) .
C64 C77 C60 121.3(8) .
C64 C77 C29 119.8(7) .
C60 C77 C29 111.6(6) .
C53 C80 C4 118.2(7) .
C53 C80 C6 117.4(6) .
C4 C80 C6 116.8(6) .
C53 C80 La2A 102.7(3) .
C4 C80 La2A 70.3(3) .
C6 C80 La2A 70.5(3) .
N1 C1A C12 102.5(4) .
N1 C2A C11 103.2(4) .
N1 C3A C1B 108.2(4) .
N1 C3A C1D 110.0(5) .
C1B C3A C1D 103.7(5) .
N1 C3A C1C 108.5(4) .
C1B C3A C1C 113.2(5) .
C1D C3A C1C 113.1(5) .
C6B C1B C2B 118.3(5) .
C6B C1B C3A 121.4(5) .
C2B C1B C3A 119.9(5) .
C3B C2B C1B 120.6(5) .
C4B C3B C2B 120.3(5) .
C5B C4B C3B 119.5(5) .
C4B C5B C6B 120.2(5) .
C5B C6B C1B 121.0(5) .
C2C C1C C6C 117.9(6) .
C2C C1C C3A 121.1(5) .
C6C C1C C3A 120.3(6) .
C1C C2C C3C 122.2(6) .
C2C C3C C4C 119.4(7) .
C5C C4C C3C 119.9(7) .
C4C C5C C6C 121.2(6) .
C1C C6C C5C 119.4(7) .
C2D C1D C6D 119.3(6) .
C2D C1D C3A 121.1(5) .
C6D C1D C3A 119.1(6) .
C1D C2D C3D 119.6(7) .
C4D C3D C2D 119.8(10) .
C5D C4D C3D 119.1(8) .
C4D C5D C6D 122.0(8) .
C5D C6D C1D 119.9(8) .
C1S C1S C2S 113.5(7) 2_666
C3S C2S C1S 114.7(6) .
C3T C2T C1T 117.4(14) .
C4T C3T C2T 120.4(15) .
C3T C4T C5T 122.4(13) .
C4T C5T C6T 118.4(15) .
C74 La1A C28 34.3(3) .
C74 La1A C37 35.1(4) .
C28 La1A C37 58.1(5) .
C74 La1A C3 34.9(3) .
C28 La1A C3 59.1(3) .
C37 La1A C3 60.3(3) .
C74 La1A C17 58.7(3) .
C28 La1A C17 33.2(3) .
C37 La1A C17 89.9(4) .
C3 La1A C17 64.0(3) .
C74 La1A C2 58.1(2) .
C28 La1A C2 31.5(2) .
C37 La1A C2 63.1(4) .
C3 La1A C2 89.3(2) .
C17 La1A C2 51.8(2) .
C74 La1A C49 58.6(3) .
C28 La1A C49 88.9(3) .
C37 La1A C49 32.4(5) .
C3 La1A C49 65.0(3) .
C17 La1A C49 117.3(3) .
C2 La1A C49 94.5(3) .
C74 La1A C76 58.5(3) .
C28 La1A C76 65.5(3) .
C37 La1A C76 90.1(3) .
C3 La1A C76 31.1(3) .
C17 La1A C76 50.3(3) .
C2 La1A C76 95.8(3) .
C49 La1A C76 94.8(3) .
C74 La1A C1 58.7(2) .
C28 La1A C1 64.3(2) .
C37 La1A C1 30.7(2) .
C3 La1A C1 89.8(3) .
C17 La1A C1 96.5(2) .
C2 La1A C1 50.35(17) .
C49 La1A C1 50.0(2) .
C76 La1A C1 117.2(3) .
C74 La1A C34 58.8(4) .
C28 La1A C34 89.6(4) .
C37 La1A C34 65.9(3) .
C3 La1A C34 32.1(4) .
C17 La1A C34 94.8(3) .
C2 La1A C34 116.9(3) .
C49 La1A C34 50.8(3) .
C76 La1A C34 49.8(3) .
C1 La1A C34 95.2(3) .
C74 La1A C54 67.6(3) .
C28 La1A C54 55.9(2) .
C37 La1A C54 102.7(4) .
C3 La1A C54 54.1(3) .
C17 La1A C54 27.9(2) .
C2 La1A C54 79.5(2) .
C49 La1A C54 118.7(3) .
C76 La1A C54 28.2(3) .
C1 La1A C54 119.7(2) .
C34 La1A C54 77.9(3) .
C74 La1A C69 67.2(3) .
C28 La1A C69 101.4(3) .
C37 La1A C69 55.6(4) .
C3 La1A C69 54.3(3) .
C17 La1A C69 117.9(3) .
C2 La1A C69 118.1(2) .
C49 La1A C69 28.5(3) .
C76 La1A C69 77.2(3) .
C1 La1A C69 78.4(2) .
C34 La1A C69 27.5(3) .
C54 La1A C69 105.2(3) .
C67 La2A C55 34.7(4) .
C67 La2A C71 33.8(3) .
C55 La2A C71 59.3(5) .
C67 La2A C8 34.5(3) .
C55 La2A C8 58.3(3) .
C71 La2A C8 57.8(3) .
C67 La2A C4 59.6(3) .
C55 La2A C4 67.2(4) .
C71 La2A C4 33.2(3) .
C8 La2A C4 90.0(3) .
C67 La2A C6 60.1(3) .
C55 La2A C6 32.9(3) .
C71 La2A C6 67.6(3) .
C8 La2A C6 90.2(3) .
C4 La2A C6 54.6(2) .
C67 La2A C80 69.7(3) .
C55 La2A C80 57.3(3) .
C71 La2A C80 57.7(2) .
C8 La2A C80 104.3(2) .
C4 La2A C80 30.47(17) .
C6 La2A C80 30.52(19) .
C67 La2A C62 58.5(3) .
C55 La2A C62 31.9(5) .
C71 La2A C62 89.4(4) .
C8 La2A C62 63.2(4) .
C4 La2A C62 98.3(3) .
C6 La2A C62 50.7(3) .
C80 La2A C62 81.0(3) .
C67 La2A C26 57.5(3) .
C55 La2A C26 89.6(5) .
C71 La2A C26 32.2(4) .
C8 La2A C26 62.2(4) .
C4 La2A C26 51.6(3) .
C6 La2A C26 99.0(3) .
C80 La2A C26 81.9(3) .
C62 La2A C26 115.8(4) .
C67 La2A C61 56.6(3) .
C55 La2A C61 63.2(3) .
C71 La2A C61 86.0(3) .
C8 La2A C61 29.4(3) .
C4 La2A C61 116.1(3) .
C6 La2A C61 94.8(3) .
C80 La2A C61 119.9(3) .
C62 La2A C61 49.8(3) .
C26 La2A C61 90.1(3) .
C67 La2A C75 56.1(3) .
C55 La2A C75 86.5(3) .
C71 La2A C75 62.2(3) .
C8 La2A C75 29.5(3) .
C4 La2A C75 94.0(3) .
C6 La2A C75 116.1(3) .
C80 La2A C75 119.3(3) .
C62 La2A C75 91.5(3) .
C26 La2A C75 47.9(3) .
C61 La2A C75 46.8(3) .
C67 La2A C50 66.1(3) .
C55 La2A C50 54.3(4) .
C71 La2A C50 99.8(3) .
C8 La2A C50 51.9(4) .
C4 La2A C50 120.5(2) .
C6 La2A C50 78.7(2) .
C80 La2A C50 108.8(2) .
C62 La2A C50 28.2(3) .
C26 La2A C50 114.0(3) .
C61 La2A C50 27.1(3) .
C75 La2A C50 73.8(3) .
La1C La1B C187 104.4(12) .
La1C La1B C183 70.4(11) .
C187 La1B C183 37.9(12) .
La1C La1B C209 136.3(13) .
C187 La1B C209 36.0(13) .
C183 La1B C209 65.9(14) .
La1C La1B C97 99.9(12) .
C187 La1B C97 37.3(13) .
C183 La1B C97 61.8(11) .
C209 La1B C97 60.8(12) .
La1C La1B C14 123.4(6) .
C187 La1B C14 56.1(10) .
C183 La1B C14 66.1(8) .
C209 La1B C14 32.1(4) .
C97 La1B C14 89.9(10) .
La1C La1B C9 72.9(6) .
C187 La1B C9 58.7(10) .
C183 La1B C9 31.4(4) .
C209 La1B C9 69.1(9) .
C97 La1B C9 91.2(10) .
C14 La1B C9 51.2(2) .
La1C La1B C148 123.7(10) .
C187 La1B C148 57.8(13) .
C183 La1B C148 91.2(11) .
C209 La1B C148 60.2(10) .
C97 La1B C148 31.6(5) .
C14 La1B C148 91.9(9) .
C9 La1B C148 116.5(9) .
La1C La1B C211 163.1(10) .
C187 La1B C211 59.4(14) .
C183 La1B C211 95.2(14) .
C209 La1B C211 31.2(10) .
C97 La1B C211 64.5(11) .
C14 La1B C211 53.7(11) .
C9 La1B C211 99.7(12) .
C148 La1B C211 45.4(10) .
La1C La1B C141 43.1(9) .
C187 La1B C141 61.3(13) .
C183 La1B C141 31.0(8) .
C209 La1B C141 94.9(14) .
C97 La1B C141 65.8(11) .
C14 La1B C141 96.4(10) .
C9 La1B C141 51.2(9) .
C148 La1B C141 96.9(9) .
C211 La1B C141 120.4(12) .
La1C La1B C185 71.6(10) .
C187 La1B C185 59.8(14) .
C183 La1B C185 63.8(10) .
C209 La1B C185 90.5(12) .
C97 La1B C185 31.0(5) .
C14 La1B C185 115.9(9) .
C9 La1B C185 94.6(9) .
C148 La1B C185 52.9(11) .
C211 La1B C185 94.3(10) .
C141 La1B C185 49.7(10) .
La1C La1B C53 95.7(6) .
C187 La1B C53 68.0(10) .
C183 La1B C53 56.7(5) .
C209 La1B C53 58.5(5) .
C97 La1B C53 105.4(10) .
C14 La1B C53 29.3(2) .
C9 La1B C53 29.28(18) .
C148 La1B C53 118.1(9) .
C211 La1B C53 83.0(11) .
C141 La1B C53 80.5(9) .
C185 La1B C53 119.8(9) .
La2C La2B C169 97.4(8) .
La2C La2B C188 96.0(12) .
C169 La2B C188 38.2(9) .
La2C La2B C210 127.6(5) .
C169 La2B C210 33.6(8) .
C188 La2B C210 58.6(9) .
La2C La2B C196 64.2(10) .
C169 La2B C196 38.2(10) .
C188 La2B C196 64.7(11) .
C210 La2B C196 63.4(10) .
La2C La2B C7 121.2(3) .
C169 La2B C7 56.4(6) .
C188 La2B C7 89.7(8) .
C210 La2B C7 32.4(3) .
C196 La2B C7 66.2(7) .
La2C La2B C212 155.1(6) .
C169 La2B C212 58.1(9) .
C188 La2B C212 62.5(12) .
C210 La2B C212 31.4(7) .
C196 La2B C212 93.6(11) .
C7 La2B C212 51.3(6) .
La2C La2B C162 118.0(7) .
C169 La2B C162 61.6(12) .
C188 La2B C162 31.1(5) .
C210 La2B C162 64.3(9) .
C196 La2B C162 94.8(11) .
C7 La2B C162 95.5(8) .
C212 La2B C162 49.2(8) .
La2C La2B C5 70.9(3) .
C169 La2B C5 57.5(6) .
C188 La2B C5 92.2(8) .
C210 La2B C5 65.9(4) .
C196 La2B C5 30.4(3) .
C7 La2B C5 50.42(17) .
C212 La2B C5 96.1(7) .
C162 La2B C5 119.1(10) .
La2C La2B C180 69.4(10) .
C169 La2B C180 59.8(13) .
C188 La2B C180 30.6(9) .
C210 La2B C180 87.7(12) .
C196 La2B C180 66.9(9) .
C7 La2B C180 116.0(11) .
C212 La2B C180 92.1(11) .
C162 La2B C180 49.2(8) .
C5 La2B C180 97.1(9) .
La2C La2B C142 37.6(9) .
C169 La2B C142 59.8(11) .
C188 La2B C142 67.7(12) .
C210 La2B C142 90.9(10) .
C196 La2B C142 29.9(10) .
C7 La2B C142 95.6(11) .
C212 La2B C142 117.9(10) .
C162 La2B C142 97.6(9) .
C5 La2B C142 51.0(10) .
C180 La2B C142 53.0(10) .
La2C La2B C163 146.5(8) .
C169 La2B C163 69.6(11) .
C188 La2B C163 54.3(14) .
C210 La2B C163 54.2(9) .
C196 La2B C163 107.8(11) .
C7 La2B C163 78.1(8) .
C212 La2B C163 26.8(10) .
C162 La2B C163 28.6(10) .
C5 La2B C163 119.9(8) .
C180 La2B C163 77.6(12) .
C142 La2B C163 121.5(9) .
La1B La1C C141 124.1(10) .
La1B La1C C183 92.0(12) .
C141 La1C C183 36.2(7) .
La1B La1C C198 118.6(9) .
C141 La1C C198 35.0(11) .
C183 La1C C198 61.9(8) .
La1B La1C C187 59.5(11) .
C141 La1C C187 64.6(11) .
C183 La1C C187 36.3(12) .
C198 La1C C187 71.1(11) .
La1B La1C C9 91.3(7) .
C141 La1C C9 57.7(10) .
C183 La1C C9 33.0(4) .
C198 La1C C9 90.9(6) .
C187 La1C C9 57.3(9) .
La1B La1C C185 93.0(11) .
C141 La1C C185 55.9(11) .
C183 La1C C185 67.9(10) .
C198 La1C C185 27.1(11) .
C187 La1C C185 58.8(13) .
C9 La1C C185 100.9(10) .
La1B La1C C15 144.3(7) .
C141 La1C C15 32.4(4) .
C183 La1C C15 54.4(10) .
C198 La1C C15 59.8(7) .
C187 La1C C15 90.1(9) .
C9 La1C C15 54.4(2) .
C185 La1C C15 85.4(9) .
La1B La1C C97 64.6(11) .
C141 La1C C97 69.2(10) .
C183 La1C C97 60.0(11) .
C198 La1C C97 54.2(11) .
C187 La1C C97 33.7(12) .
C9 La1C C97 88.9(9) .
C185 La1C C97 31.0(5) .
C15 La1C C97 101.5(9) .
La1B La1C C24 119.7(7) .
C141 La1C C24 51.8(8) .
C183 La1C C24 49.9(7) .
C198 La1C C24 85.8(7) .
C187 La1C C24 83.5(9) .
C9 La1C C24 30.2(2) .
C185 La1C C24 107.1(9) .
C15 La1C C24 30.65(19) .
C97 La1C C24 109.5(9) .
La1B La1C C83 140.5(7) .
C141 La1C C83 47.6(13) .
C183 La1C C83 82.6(11) .
C198 La1C C83 27.4(8) .
C187 La1C C83 98.4(11) .
C9 La1C C83 103.8(8) .
C185 La1C C83 48.8(10) .
C15 La1C C83 55.4(7) .
C97 La1C C83 79.2(10) .
C24 La1C C83 86.0(7) .
La1B La1C C209 34.0(10) .
C141 La1C C209 91.8(12) .
C183 La1C C209 58.0(13) .
C198 La1C C209 99.3(10) .
C187 La1C C209 29.1(11) .
C9 La1C C209 62.4(7) .
C185 La1C C209 81.7(11) .
C15 La1C C209 111.1(9) .
C97 La1C C209 51.2(11) .
C24 La1C C209 92.6(7) .
C83 La1C C209 126.7(9) .
La2B La2C C142 129.9(9) .
La2B La2C C196 97.3(11) .
C142 La2C C196 36.3(9) .
La2B La2C C195 121.4(9) .
C142 La2C C195 37.1(12) .
C196 La2C C195 63.1(9) .
La2B La2C C169 64.4(8) .
C142 La2C C169 65.5(10) .
C196 La2C C169 38.0(11) .
C195 La2C C169 70.4(10) .
La2B La2C C16 146.5(4) .
C142 La2C C16 33.1(4) .
C196 La2C C16 53.5(10) .
C195 La2C C16 63.9(8) .
C169 La2C C16 90.9(7) .
La2B La2C C180 93.8(9) .
C142 La2C C180 61.7(10) .
C196 La2C C180 73.1(11) .
C195 La2C C180 29.4(10) .
C169 La2C C180 59.8(12) .
C16 La2C C180 92.3(7) .
La2B La2C C5 92.2(4) .
C142 La2C C5 58.8(12) .
C196 La2C C5 32.4(4) .
C195 La2C C5 93.1(8) .
C169 La2C C5 57.3(6) .
C16 La2C C5 54.5(2) .
C180 La2C C5 105.4(10) .
La2B La2C C188 66.5(12) .
C142 La2C C188 73.7(11) .
C196 La2C C188 64.5(11) .
C195 La2C C188 55.2(13) .
C169 La2C C188 34.9(8) .
C16 La2C C188 106.6(10) .
C180 La2C C188 31.2(6) .
C5 La2C C188 91.1(7) .
La2B La2C C18 118.7(4) .
C142 La2C C18 52.7(9) .
C196 La2C C18 48.2(7) .
C195 La2C C18 89.4(8) .
C169 La2C C18 83.1(6) .
C16 La2C C18 31.01(19) .
C180 La2C C18 113.4(8) .
C5 La2C C18 29.51(18) .
C188 La2C C18 112.7(8) .
La2B La2C C91 143.8(5) .
C142 La2C C91 51.4(12) .
C196 La2C C91 86.6(9) .
C195 La2C C91 31.7(8) .
C169 La2C C91 101.9(7) .
C16 La2C C91 59.6(5) .
C180 La2C C91 52.8(10) .
C5 La2C C91 108.7(5) .
C188 La2C C91 83.4(10) .
C18 La2C C91 90.6(5) .
La2B La2C C210 40.3(4) .
C142 La2C C210 90.5(10) .
C196 La2C C210 57.1(11) .
C195 La2C C210 96.7(8) .
C169 La2C C210 27.2(7) .
C16 La2C C210 109.1(4) .
C180 La2C C210 80.2(11) .
C5 La2C C210 60.3(4) .
C188 La2C C210 49.6(9) .
C18 La2C C210 89.8(4) .
C91 La2C C210 128.4(4) .
C2A N1 C1A 102.9(4) .
C2A N1 C3A 117.7(4) .
C1A N1 C3A 116.1(4) .
C210 C169 C188 109(3) .
C210 C169 C196 122(2) .
C188 C169 C196 114(3) .
C210 C169 La2B 79(2) .
C188 C169 La2B 75(2) .
C196 C169 La2B 77.6(16) .
C210 C169 La2C 96(2) .
C188 C169 La2C 76(2) .
C196 C169 La2C 61.9(16) .
La2B C169 La2C 18.2(2) .
C206 C175 C205 130(5) .
C206 C175 C6 123(5) .
C205 C175 C6 100(3) .
C195 C180 C188 121(5) .
C195 C180 C189 122(5) .
C188 C180 C189 108.0(8) .
C195 C180 La2C 67(4) .
C188 C180 La2C 76(4) .
C189 C180 La2C 100(4) .
C195 C180 La2B 83(4) .
C188 C180 La2B 62(4) .
C189 C180 La2B 96(3) .
La2C C180 La2B 16.8(5) .
C9 C183 C141 113(3) .
C9 C183 C187 114(3) .
C141 C183 C187 123(3) .
C9 C183 La1C 84.6(17) .
C141 C183 La1C 71(3) .
C187 C183 La1C 82(2) .
C9 C183 La1B 84.6(18) .
C141 C183 La1B 87(3) .
C187 C183 La1B 66(2) .
La1C C183 La1B 17.6(4) .
C198 C185 C97 130(4) .
C198 C185 C144 122(4) .
C97 C185 C144 102(3) .
C198 C185 La1C 72(2) .
C97 C185 La1C 78(3) .
C144 C185 La1C 100(2) .
C198 C185 La1B 87(2) .
C97 C185 La1B 64(2) .
C144 C185 La1B 97(2) .
La1C C185 La1B 15.4(3) .
C206 C190 C162 121(4) .
C206 C190 C189 121(4) .
C162 C190 C189 108.3(8) .
C209 C187 C97 112(3) .
C209 C187 C183 124(3) .
C97 C187 C183 110(3) .
C209 C187 La1B 78(2) .
C97 C187 La1B 78(2) .
C183 C187 La1B 76(2) .
C209 C187 La1C 92(2) .
C97 C187 La1C 78(2) .
C183 C187 La1C 62(2) .
La1B C187 La1C 16.1(3) .
C208 C189 C190 121(4) .
C208 C189 C180 124(4) .
C190 C189 C180 107.8(8) .
C185 C97 C148 117(4) .
C185 C97 C187 119(4) .
C148 C97 C187 111(4) .
C185 C97 La1B 85(3) .
C148 C97 La1B 83(3) .
C187 C97 La1B 65(2) .
C185 C97 La1C 71(2) .
C148 C97 La1C 95(3) .
C187 C97 La1C 68(2) .
La1B C97 La1C 15.5(3) .
C180 C188 C162 108.2(9) .
C180 C188 C169 119(4) .
C162 C188 C169 123(4) .
C180 C188 La2B 88(4) .
C162 C188 La2B 86(3) .
C169 C188 La2B 66(2) .
C180 C188 La2C 72(4) .
C162 C188 La2C 99(3) .
C169 C188 La2C 69(2) .
La2B C188 La2C 17.5(4) .
C136 C191 C211 127(5) .
C136 C191 C148 124(5) .
C211 C191 C148 106(5) .
C136 C191 La1B 113(5) .
C211 C191 La1B 69(4) .
C148 C191 La1B 67(3) .
C81 C193 C122 137.1(12) .
C81 C193 C144 118(2) .
C122 C193 C144 95.9(17) .
C180 C195 C142 129(4) .
C180 C195 C91 122(3) .
C142 C195 C91 100(2) .
C180 C195 La2C 84(4) .
C142 C195 La2C 66(3) .
C91 C195 La2C 91(2) .
C180 C195 La2B 71(3) .
C142 C195 La2B 72(3) .
C91 C195 La2B 102(2) .
La2C C195 La2B 13.6(3) .
C5 C196 C142 118(3) .
C5 C196 C169 111(2) .
C142 C196 C169 120(3) .
C5 C196 La2C 86.5(15) .
C142 C196 La2C 71(4) .
C169 C196 La2C 80.1(18) .
C5 C196 La2B 84.4(15) .
C142 C196 La2B 88(4) .
C169 C196 La2B 64.2(16) .
La2C C196 La2B 18.5(3) .
C185 C198 C83 129(3) .
C185 C198 C141 119(3) .
C83 C198 C141 102(3) .
C185 C198 La1C 81(2) .
C83 C198 La1C 94(2) .
C141 C198 La1C 63(3) .
C185 C198 La1B 69(2) .
C83 C198 La1B 105(2) .
C141 C198 La1B 68(3) .
La1C C198 La1B 12.6(2) .
C175 C205 C4 121(3) .
C175 C205 C208 111(3) .
C4 C205 C208 120(3) .
C112 C206 C175 127(4) .
C112 C206 C190 116(4) .
C175 C206 C190 114(4) .
C91 C207 C39 108.7(8) .
C91 C207 C208 118(4) .
C39 C207 C208 121(3) .
C169 C210 C212 123(3) .
C169 C210 C7 114(2) .
C212 C210 C7 108.8(8) .
C169 C210 La2B 67(2) .
C212 C210 La2B 84(3) .
C7 C210 La2B 82(2) .
C169 C210 La2C 57(2) .
C212 C210 La2C 95(4) .
C7 C210 La2C 82(2) .
La2B C210 La2C 12.2(3) .
C14 C209 C211 118(3) .
C14 C209 C187 108(3) .
C211 C209 C187 122(3) .
C14 C209 La1B 81.5(19) .
C211 C209 La1B 86(5) .
C187 C209 La1B 66(2) .
C14 C209 La1C 80.0(19) .
C211 C209 La1C 95(5) .
C187 C209 La1C 59(2) .
La1B C209 La1C 9.7(3) .
C163 C212 C210 130(4) .
C163 C212 C10 112(3) .
C210 C212 C10 108.9(8) .
C163 C212 La2B 85(3) .
C210 C212 La2B 65(3) .
C10 C212 La2B 93(2) .
C191 C211 C23 119(5) .
C191 C211 C209 130(5) .
C23 C211 C209 102(3) .
C191 C211 La1B 85(5) .
C23 C211 La1B 96(4) .
C209 C211 La1B 63(4) .
C189 C208 C205 122(4) .
C189 C208 C207 117(4) .
C205 C208 C207 112(3) .

loop_
_geom_bond_atom_site_label_1
_geom_bond_atom_site_label_2
_geom_bond_distance
_geom_bond_site_symmetry_2
C81 C193 1.26(5) .
C81 C19 1.431(16) .
C81 C83 1.441(16) .
C83 C198 1.39(4) .
C83 C31 1.454(15) .
C83 La1C 3.00(5) .
C142 C196 1.437(16) .
C142 C16 1.447(16) .
C142 C195 1.52(6) .
C142 La2C 2.29(9) .
C142 La2B 2.88(9) .
C141 C183 1.439(16) .
C141 C15 1.445(16) .
C141 C198 1.49(5) .
C141 La1C 2.30(7) .
C141 La1B 2.79(6) .
C91 C207 1.441(14) .
C91 C33 1.458(13) .
C91 C195 1.53(4) .
C91 La2C 2.91(5) .
C112 C206 1.22(6) .
C112 C132 1.443(14) .
C112 C21 1.447(14) .
C122 C124 1.434(16) .
C122 C2 1.458(15) .
C122 C193 1.67(4) .
C124 C146 1.31(8) .
C124 C1 1.439(16) .
C132 C163 1.31(6) .
C132 C38 1.453(14) .
C136 C191 1.21(8) .
C136 C147 1.445(14) .
C136 C60 1.461(14) .
C145 C144 1.444(16) .
C145 C148 1.447(16) .
C145 C146 1.59(7) .
C146 C147 1.33(6) .
C148 C191 1.35(6) .
C148 C97 1.446(16) .
C148 La1B 2.74(4) .
C147 C29 1.456(14) .
C162 C163 1.42(5) .
C162 C190 1.439(14) .
C162 C188 1.446(14) .
C162 La2B 2.79(4) .
C163 C212 1.34(5) .
C163 La2B 2.95(4) .
C144 C185 1.457(16) .
C144 C193 1.73(4) .
C3 C76 1.447(13) .
C3 C74 1.461(11) .
C3 C34 1.494(17) .
C3 La1A 2.490(7) .
C8 C61 1.440(16) .
C8 C75 1.446(14) .
C8 C67 1.484(13) .
C8 La2A 2.585(8) .
C17 C54 1.379(12) .
C17 C19 1.461(12) .
C17 C28 1.513(12) .
C17 La1A 2.749(7) .
C26 C70 1.384(15) .
C26 C39 1.453(15) .
C26 C71 1.491(17) .
C26 La2A 2.793(10) .
C28 C74 1.421(13) .
C28 C2 1.440(9) .
C28 La1A 2.453(7) .
C32 C23 1.442(16) .
C32 C79 1.444(18) .
C32 C63 1.45(3) .
C34 C69 1.385(15) .
C34 C78 1.463(16) .
C34 La1A 2.804(10) .
C35 C10 1.412(13) .
C35 C42 1.422(14) .
C35 C57 1.487(18) .
C37 C1 1.427(10) .
C37 C74 1.458(15) .
C37 C49 1.50(2) .
C37 La1A 2.464(11) .
C41 C68 1.392(18) .
C41 C16 1.399(13) .
C41 C52 1.43(2) .
C42 C65 1.424(12) .
C42 C51 1.425(12) .
C46 C31 1.386(16) .
C46 C59 1.418(19) .
C46 C54 1.445(15) .
C47 C78 1.416(15) .
C47 C66 1.457(13) .
C47 C76 1.478(14) .
C49 C69 1.430(13) .
C49 C29 1.459(13) .
C49 La1A 2.788(8) .
C50 C61 1.406(13) .
C50 C57 1.413(15) .
C50 C62 1.444(13) .
C50 La2A 3.049(8) .
C51 C7 1.438(10) .
C51 C58 1.469(15) .
C52 C33 1.375(15) .
C52 C70 1.450(15) .
C54 C76 1.401(14) .
C54 La1A 2.932(7) .
C55 C67 1.436(16) .
C55 C6 1.458(12) .
C55 C62 1.47(2) .
C55 La2A 2.436(15) .
C56 C65 1.431(16) .
C56 C68 1.452(12) .
C56 C75 1.479(16) .
C57 C38 1.442(14) .
C58 C68 1.385(12) .
C58 C5 1.467(10) .
C59 C15 1.367(14) .
C59 C66 1.399(16) .
C61 C65 1.462(14) .
C61 La2A 2.936(10) .
C62 C21 1.449(15) .
C62 La2A 2.774(9) .
C63 C69 1.431(16) .
C63 C60 1.440(16) .
C66 C72 1.398(14) .
C67 C71 1.398(15) .
C67 La2A 2.369(7) .
C69 La1A 2.975(8) .
C70 C75 1.380(15) .
C70 La2A 3.065(8) .
C71 C4 1.471(12) .
C71 La2A 2.441(8) .
C72 C73 1.446(16) .
C72 C9 1.466(13) .
C73 C79 1.415(14) .
C73 C14 1.444(12) .
C74 La1A 2.360(7) .
C75 La2A 2.941(9) .
C76 La1A 2.793(8) .
C78 C79 1.410(14) .
C1 C20 1.423(9) .
C1 C11 1.492(8) .
C1 La1A 2.794(5) .
C2 C22 1.406(9) .
C2 C11 1.493(7) .
C2 La1A 2.752(5) .
C4 C30 1.406(12) .
C4 C80 1.431(8) .
C4 C205 1.445(15) .
C4 La2A 2.658(6) .
C5 C18 1.382(8) .
C5 C196 1.424(15) .
C5 C12 1.510(7) .
C5 La2C 2.648(6) .
C5 La2B 2.801(6) .
C6 C27 1.419(10) .
C6 C80 1.434(9) .
C6 C175 1.441(16) .
C6 La2A 2.661(6) .
C7 C13 1.405(8) .
C7 C210 1.469(13) .
C7 C12 1.535(8) .
C7 La2B 2.716(6) .
C9 C24 1.412(9) .
C9 C183 1.427(15) .
C9 C53 1.432(9) .
C9 La1C 2.610(8) .
C9 La1B 2.730(7) .
C10 C13 1.448(7) .
C10 C25 1.448(10) .
C10 C212 1.458(13) .
C11 C2A 1.559(7) .
C11 C12 1.636(7) .
C12 C1A 1.571(7) .
C13 C22 1.399(10) .
C13 La2B 3.121(7) .
C14 C48 1.419(9) .
C14 C53 1.424(10) .
C14 C209 1.433(15) .
C14 La1B 2.668(7) .
C15 C36 1.390(12) .
C15 C24 1.448(8) .
C15 La1C 2.699(11) .
C16 C64 1.417(12) .
C16 C18 1.448(8) .
C16 La2C 2.642(11) .
C18 C20 1.412(10) .
C18 La2C 2.759(8) .
C19 C44 1.412(9) .
C19 C22 1.465(9) .
C20 C29 1.502(10) .
C21 C45 1.435(9) .
C21 C27 1.487(11) .
C23 C48 1.421(9) .
C23 C43 1.422(11) .
C23 C211 1.436(16) .
C24 C27 1.378(11) .
C24 La1C 2.772(9) .
C25 C44 1.370(11) .
C25 C38 1.483(11) .
C27 La2A 3.111(6) .
C29 C77 1.422(9) .
C30 C48 1.429(12) .
C30 C39 1.466(10) .
C30 La2A 3.114(7) .
C31 C36 1.423(11) .
C31 C44 1.435(9) .
C33 C40 1.443(9) .
C33 C64 1.463(12) .
C36 C45 1.376(12) .
C38 C45 1.423(9) .
C39 C40 1.420(10) .
C39 C207 1.458(14) .
C40 C43 1.357(12) .
C43 C60 1.497(12) .
C48 La1B 3.118(8) .
C53 C80 1.420(9) .
C53 La1B 2.899(6) .
C53 La1C 3.064(9) .
C60 C77 1.407(9) .
C64 C77 1.379(12) .
C80 La2A 2.772(5) .
C1A N1 1.457(7) .
C2A N1 1.455(7) .
C3A N1 1.492(6) .
C3A C1B 1.539(7) .
C3A C1D 1.541(8) .
C3A C1C 1.543(9) .
C1B C6B 1.391(7) .
C1B C2B 1.395(8) .
C2B C3B 1.389(8) .
C3B C4B 1.386(8) .
C4B C5B 1.383(8) .
C5B C6B 1.385(8) .
C1C C2C 1.383(9) .
C1C C6C 1.406(8) .
C2C C3C 1.385(9) .
C3C C4C 1.389(9) .
C4C C5C 1.358(11) .
C5C C6C 1.408(10) .
C1D C2D 1.371(11) .
C1D C6D 1.405(8) .
C2D C3D 1.421(10) .
C3D C4D 1.387(13) .
C4D C5D 1.366(15) .
C5D C6D 1.367(12) .
C1S C1S 1.507(15) 2_666
C1S C2S 1.520(9) .
C2S C3S 1.520(10) .
C1T C2T 1.526(14) .
C2T C3T 1.510(14) .
C3T C4T 1.483(14) .
C4T C5T 1.499(13) .
C5T C6T 1.520(17) .
La1B La1C 0.746(7) .
La1B C187 2.32(4) .
La1B C183 2.46(5) .
La1B C209 2.47(5) .
La1B C97 2.52(5) .
La1B C211 2.77(9) .
La1B C185 2.80(4) .
La2B La2C 0.817(6) .
La2B C169 2.36(3) .
La2B C188 2.49(6) .
La2B C210 2.50(6) .
La2B C196 2.56(4) .
La2B C212 2.75(6) .
La2B C180 2.82(8) .
La1C C183 2.32(4) .
La1C C198 2.56(3) .
La1C C187 2.61(4) .
La1C C185 2.66(4) .
La1C C97 2.74(5) .
La1C C209 3.05(5) .
La2C C196 2.32(4) .
La2C C195 2.45(3) .
La2C C169 2.59(3) .
La2C C180 2.64(8) .
La2C C188 2.70(6) .
La2C C210 3.07(6) .
C169 C210 1.41(4) .
C169 C188 1.59(4) .
C169 C196 1.62(5) .
C175 C206 1.34(7) .
C175 C205 1.436(16) .
C180 C195 1.31(6) .
C180 C188 1.437(14) .
C180 C189 1.444(14) .
C183 C187 1.56(5) .
C185 C198 1.23(5) .
C185 C97 1.446(16) .
C190 C206 1.42(5) .
C190 C189 1.443(14) .
C187 C209 1.49(6) .
C187 C97 1.56(6) .
C189 C208 1.34(5) .
C191 C211 1.31(8) .
C205 C208 1.48(6) .
C207 C208 1.57(6) .
C210 C212 1.441(14) .
C209 C211 1.439(16) .
